data_4345172
loop_
_publ_author_name
'Zhou, Yang'
'Zheng, Xiu-Ying'
'Cai, Jing'
'Hong, Zi-Feng'
'Yan, Zhi-Hao'
'Kong, Xiang-Jian'
'Ren, Yan-Ping'
'Long, La-Sheng'
'Zheng, Lan-Sun'

_publ_section_title
;
 Three Giant Lanthanide Clusters Ln37 (Ln = Gd, Tb, and Eu) Featuring A
 Double-Cage Structure.
;
_journal_issue 4
_journal_name_full 'Inorganic chemistry'
_journal_page_first 2037
_journal_page_last 2041
_journal_paper_doi 10.1021/acs.inorgchem.6b02714
_journal_volume 56
_journal_year 2017
_chemical_formula_sum 'C104 H500 Cl21 O378 Tb37'
_chemical_formula_weight 14425.42
_chemical_name_systematic
;
 ?
;
_space_group_crystal_system orthorhombic
_space_group_IT_number 36
_space_group_name_Hall 'C 2c -2'
_space_group_name_H-M_alt 'C m c 21'
_symmetry_space_group_name_Hall 'C 2c -2'
_symmetry_space_group_name_H-M 'C m c 21'
_atom_sites_solution_hydrogens mixed
_audit_creation_method SHELXL-2013
_cell_angle_alpha 90
_cell_angle_beta 90
_cell_angle_gamma 90
_cell_formula_units_Z 4
_cell_length_a 48.1145(14)
_cell_length_b 26.6472(18)
_cell_length_c 28.6307(10)
_cell_measurement_reflns_used 2263
_cell_measurement_temperature 173(2)
_cell_measurement_theta_max 22.8870
_cell_measurement_theta_min 3.2070
_cell_volume 36708(3)
_computing_cell_refinement 'CrysAlisPro, Agilent Technologies'
_computing_data_collection 'CrysAlisPro, Agilent Technologies'
_computing_data_reduction 'CrysAlisPro, Agilent Technologies'
_computing_structure_refinement 'SHELXL-2013 (Sheldrick, 2013)'
_diffrn_ambient_temperature 173(2)
_diffrn_detector_area_resol_mean 16.1903
_diffrn_measured_fraction_theta_full 0.972
_diffrn_measured_fraction_theta_max 0.997
_diffrn_measurement_device_type 'Xcalibur, Sapphire3, Gemini ultra'
_diffrn_radiation_type MoK\a
_diffrn_radiation_wavelength 0.71073
_diffrn_reflns_av_R_equivalents 0.1111
_diffrn_reflns_av_unetI/netI 0.1676
_diffrn_reflns_Laue_measured_fraction_full 0.972
_diffrn_reflns_Laue_measured_fraction_max 0.997
_diffrn_reflns_limit_h_max 35
_diffrn_reflns_limit_h_min -57
_diffrn_reflns_limit_k_max 17
_diffrn_reflns_limit_k_min -31
_diffrn_reflns_limit_l_max 34
_diffrn_reflns_limit_l_min -20
_diffrn_reflns_number 49313
_diffrn_reflns_point_group_measured_fraction_full 0.972
_diffrn_reflns_point_group_measured_fraction_max 0.998
_diffrn_reflns_theta_full 25.242
_diffrn_reflns_theta_max 25.000
_diffrn_reflns_theta_min 2.912
_diffrn_source 'Enhance (Mo) X-ray Source'
_exptl_absorpt_coefficient_mu 7.321
_exptl_absorpt_correction_T_max 1.00000
_exptl_absorpt_correction_T_min 0.91315
_exptl_absorpt_correction_type multi-scan
_exptl_absorpt_process_details CrysAlisPro
_exptl_crystal_colour colourless
_exptl_crystal_density_diffrn 2.608
_exptl_crystal_description block
_exptl_crystal_F_000 27600
_exptl_crystal_size_max 0.180
_exptl_crystal_size_mid 0.160
_exptl_crystal_size_min 0.140
_platon_squeeze_details
;
;
_refine_diff_density_max 4.015
_refine_diff_density_min -2.030
_refine_diff_density_rms 0.313
_refine_ls_abs_structure_details
;
 Refined as a perfect inversion twin.
;
_refine_ls_abs_structure_Flack 0.5
_refine_ls_extinction_method none
_refine_ls_goodness_of_fit_ref 0.969
_refine_ls_hydrogen_treatment constr
_refine_ls_matrix_type full
_refine_ls_number_parameters 1840
_refine_ls_number_reflns 22707
_refine_ls_number_restraints 1174
_refine_ls_restrained_S_all 0.950
_refine_ls_R_factor_all 0.1011
_refine_ls_R_factor_gt 0.0693
_refine_ls_shift/su_max 0.094
_refine_ls_shift/su_mean 0.001
_refine_ls_structure_factor_coef Fsqd
_refine_ls_weighting_details
;
 w=1/[\s^2^(Fo^2^)+(0.0338P)^2^]
 where P=(Fo^2^+2Fc^2^)/3
;
_refine_ls_weighting_scheme calc
_refine_ls_wR_factor_gt 0.1246
_refine_ls_wR_factor_ref 0.1364
_reflns_Friedel_coverage 0.957
_reflns_Friedel_fraction_full 0.972
_reflns_Friedel_fraction_max 0.998
_reflns_number_gt 16205
_reflns_number_total 22707
_reflns_threshold_expression 'I > 2\s(I)'
_cod_data_source_file ic6b02714_si_003.cif
_cod_data_source_block Tb37
_cod_depositor_comments 'Adding full bibliography for 4345172--4345173.cif.'
_cod_database_code 4345172
_shelx_space_group_comment
;
The symmetry employed for this shelxl refinement is uniquely defined
by the following loop, which should always be used as a source of
symmetry information in preference to the above space-group names.
They are only intended as comments.
;
_shelx_estimated_absorpt_t_min 0.352
_shelx_estimated_absorpt_t_max 0.427
_platon_tb37_details
;
SQUEEZE removed 7 disordered ClO4- anions and 100 disordered 
water molecules per formula unit. This valueis calculated 
based upon elemental analysis data.
;
_shelxl_version_number 2013-2

loop_
_space_group_symop_operation_xyz
'x, y, z'
'-x, -y, z+1/2'
'x, -y, z+1/2'
'-x, y, z'
'x+1/2, y+1/2, z'
'-x+1/2, -y+1/2, z+1/2'
'x+1/2, -y+1/2, z+1/2'
'-x+1/2, y+1/2, z'

loop_
_atom_site_label
_atom_site_type_symbol
_atom_site_fract_x
_atom_site_fract_y
_atom_site_fract_z
_atom_site_U_iso_or_equiv
_atom_site_adp_type
_atom_site_occupancy
_atom_site_site_symmetry_order
_atom_site_calc_flag
_atom_site_refinement_flags_posn
_atom_site_refinement_flags_adp
_atom_site_refinement_flags_occupancy
Tb1 Tb 0.88828(2) 0.77724(5) 0.83164(4) 0.0151(3) Uani 1 1 d . . .
Tb2 Tb 0.88713(2) 0.51783(5) 0.84923(4) 0.0130(3) Uani 1 1 d . . .
Tb3 Tb 0.88787(2) 0.66410(5) 1.04822(4) 0.0139(3) Uani 1 1 d . . .
Tb4 Tb 0.95986(2) 0.60305(5) 1.02228(4) 0.0132(3) Uani 1 1 d . . .
Tb5 Tb 1.0000 0.65172(7) 0.91004(5) 0.0097(4) Uani 1 2 d S T P
Tb6 Tb 0.77438(2) 0.62030(5) 0.97260(4) 0.0168(3) Uani 1 1 d . . .
Tb7 Tb 0.77455(2) 0.61148(5) 0.84816(4) 0.0170(3) Uani 1 1 d . . .
Tb8 Tb 0.89119(2) 0.78104(5) 0.96901(4) 0.0173(3) Uani 1 1 d . . .
Tb9 Tb 0.89066(2) 0.53369(5) 0.98233(4) 0.0164(3) Uani 1 1 d . . .
Tb10 Tb 0.95998(2) 0.78051(5) 0.89323(4) 0.0154(3) Uani 1 1 d . . .
Tb11 Tb 0.89114(2) 0.64506(5) 0.77684(4) 0.0143(3) Uani 1 1 d . . .
Tb12 Tb 0.82035(2) 0.73336(5) 1.01906(4) 0.0167(3) Uani 1 1 d . . .
Tb13 Tb 0.82087(2) 0.71619(5) 0.79236(4) 0.0154(3) Uani 1 1 d . . .
Tb14 Tb 0.77341(2) 0.73329(5) 0.90411(4) 0.0177(3) Uani 1 1 d . . .
Tb15 Tb 0.95960(2) 0.57249(5) 0.81442(4) 0.0119(3) Uani 1 1 d . . .
Tb16 Tb 0.82027(2) 0.51353(5) 0.91877(4) 0.0149(3) Uani 1 1 d . . .
Tb17 Tb 0.86688(2) 0.75843(5) 0.69982(4) 0.0183(3) Uani 1 1 d . . .
Tb18 Tb 0.86719(2) 0.79674(5) 1.09970(4) 0.0193(3) Uani 1 1 d . . .
Tb19 Tb 0.86505(2) 0.40398(5) 0.93058(4) 0.0194(3) Uani 1 1 d . . .
O1 O 0.7617(3) 0.6204(7) 0.7662(5) 0.026(3) Uani 1 1 d . U .
O1W O 0.7698(4) 0.8127(9) 0.9454(7) 0.059(5) Uani 1 1 d . U .
O2W O 0.8555(3) 0.6962(7) 0.6358(5) 0.031(4) Uani 1 1 d . U .
O3W O 0.8375(3) 0.3588(8) 0.8676(6) 0.047(5) Uani 1 1 d . U .
O4W O 0.8434(3) 0.7640(7) 1.1713(5) 0.032(4) Uani 1 1 d . U .
O5W O 0.8724(3) 0.8689(8) 0.9469(6) 0.039(5) Uani 1 1 d . U .
O6W O 0.8705(3) 0.8632(7) 0.8452(6) 0.035(4) Uani 1 1 d . U .
O7W O 0.8673(3) 0.4853(6) 0.7766(5) 0.020(4) Uani 1 1 d . U .
O8W O 0.7237(3) 0.7489(8) 0.9168(6) 0.046(5) Uani 1 1 d . U .
O9W O 0.7917(3) 0.7917(7) 0.7782(5) 0.028(4) Uani 1 1 d . U .
O2 O 0.7701(3) 0.5299(7) 0.8045(5) 0.022(3) Uani 1 1 d . U .
O3 O 0.7275(3) 0.5815(8) 0.8374(6) 0.036(3) Uani 1 1 d . U .
O4 O 0.7269(3) 0.6278(8) 1.0008(6) 0.046(4) Uani 1 1 d . U .
O5 O 0.7700(3) 0.6191(6) 1.0615(5) 0.014(3) Uani 1 1 d . U .
O6 O 0.7608(3) 0.5404(8) 1.0042(6) 0.039(3) Uani 1 1 d . U .
O7 O 0.8754(4) 0.8556(9) 1.1653(6) 0.056(4) Uani 1 1 d . U .
O8 O 0.9062(3) 0.8528(8) 1.0904(6) 0.045(3) Uani 1 1 d . U .
O9 O 0.8564(4) 0.8850(9) 1.0838(6) 0.056(4) Uani 1 1 d . U .
O10 O 0.8678(3) 0.7993(7) 0.6226(5) 0.031(3) Uani 1 1 d . U .
O10W O 0.8740(3) 0.5878(6) 0.7164(5) 0.023(4) Uani 1 1 d . U .
O11W O 0.9076(3) 0.7275(7) 0.6636(5) 0.032(4) Uani 1 1 d . U .
O12W O 0.8681(4) 0.3167(9) 0.9397(7) 0.057(5) Uani 1 1 d . U .
O13W O 0.8551(3) 0.3803(8) 1.0134(6) 0.042(5) Uani 1 1 d . U .
O14W O 0.9075(3) 0.3849(8) 0.9746(6) 0.046(5) Uani 1 1 d . U .
O15W O 0.8743(3) 0.5060(8) 1.0627(5) 0.033(4) Uani 1 1 d . U .
O16W O 0.8673(3) 0.6097(7) 1.1085(5) 0.027(4) Uani 1 1 d . U .
O17W O 0.7912(3) 0.4620(7) 0.8661(5) 0.020(4) Uani 1 1 d . U .
O18W O 0.7903(3) 0.7092(7) 1.0860(5) 0.028(3) Uani 1 1 d . U .
O19W O 0.8950(3) 0.3717(8) 0.8685(6) 0.042(5) Uani 1 1 d . U .
O20W O 0.9004(3) 0.7570(8) 1.1501(5) 0.034(4) Uani 1 1 d . U .
O11 O 0.8434(3) 0.8450(7) 0.6964(6) 0.035(3) Uani 1 1 d . U .
O12 O 0.8971(3) 0.8307(6) 0.7053(5) 0.016(3) Uani 1 1 d . U .
O13 O 0.8180(3) 0.5718(7) 0.9796(5) 0.024(3) Uani 1 1 d . U .
O14 O 0.8570(3) 0.5959(7) 1.0131(6) 0.034(3) Uani 1 1 d . U .
O15 O 0.8185(3) 0.6468(6) 1.0128(4) 0.011(3) Uani 1 1 d . U .
O16 O 0.8183(3) 0.7561(6) 0.9411(5) 0.017(3) Uani 1 1 d . U .
O17 O 0.8188(3) 0.7568(6) 0.8647(4) 0.014(3) Uani 1 1 d . U .
O18 O 0.8572(2) 0.7762(6) 0.9023(5) 0.019(3) Uani 1 1 d . U .
O19 O 0.8585(2) 0.5888(6) 0.8161(5) 0.012(3) Uani 1 1 d . U .
O20 O 0.8186(3) 0.6325(6) 0.8098(5) 0.015(3) Uani 1 1 d . U .
O21 O 0.8179(3) 0.5613(7) 0.8494(5) 0.025(3) Uani 1 1 d . U .
O22 O 0.9311(3) 0.6762(7) 1.0106(5) 0.024(2) Uani 1 1 d . U .
O23 O 0.9359(3) 0.7331(6) 0.9549(4) 0.014(2) Uani 1 1 d . U .
O24 O 0.9652(3) 0.6703(6) 0.9656(5) 0.012(2) Uani 1 1 d . U .
O25 O 0.9657(2) 0.6936(6) 0.8685(4) 0.0064(16) Uani 1 1 d . U .
O26 O 0.9297(3) 0.7349(7) 0.8430(5) 0.025(3) Uani 1 1 d . U .
O27 O 0.9342(3) 0.6544(7) 0.8230(5) 0.028(3) Uani 1 1 d . U .
O28 O 0.9347(3) 0.5680(6) 0.9531(4) 0.011(3) Uani 1 1 d . U .
O29 O 0.9651(2) 0.5913(6) 0.8973(4) 0.009(3) Uani 1 1 d . U .
O30 O 0.9279(3) 0.5522(7) 0.8805(5) 0.026(3) Uani 1 1 d . U .
O31 O 0.8915(4) 0.6343(9) 0.9624(7) 0.0628(16) Uani 1 1 d . U .
O32 O 0.8582(3) 0.6549(7) 0.9101(7) 0.038(3) Uani 1 1 d . U .
O33 O 0.8674(3) 0.7053(8) 0.9836(6) 0.037(3) Uani 1 1 d . U .
O34 O 0.7171(4) 0.8315(11) 0.8712(8) 0.088(6) Uani 1 1 d . U .
O35 O 0.7578(3) 0.7976(7) 0.8517(5) 0.025(3) Uani 1 1 d . U .
O36 O 0.9163(3) 0.6717(7) 1.1170(5) 0.026(3) Uani 1 1 d . U .
O37 O 0.9562(3) 0.6279(7) 1.0977(5) 0.027(3) Uani 1 1 d . U .
O38 O 0.7931(3) 0.8063(8) 1.0296(6) 0.041(3) Uani 1 1 d . U .
O39 O 0.8169(3) 0.8037(7) 1.0913(5) 0.027(3) Uani 1 1 d . U .
O40 O 0.7927(3) 0.4683(6) 0.9732(5) 0.021(3) Uani 1 1 d . U .
O41 O 0.8154(3) 0.4052(7) 0.9457(5) 0.022(3) Uani 1 1 d . U .
O42 O 0.9239(3) 0.4729(6) 1.0119(5) 0.021(3) Uani 1 1 d . U .
O43 O 0.9608(3) 0.5170(7) 1.0331(5) 0.032(3) Uani 1 1 d . U .
O44 O 0.9179(3) 0.8333(6) 0.7896(4) 0.012(3) Uani 1 1 d . U .
O45 O 0.9549(3) 0.8419(8) 0.8349(6) 0.038(3) Uani 1 1 d . U .
O46 O 1.0000 0.7143(7) 0.7634(8) 0.050(4) Uani 1 2 d DS TU P
O47 O 1.0000 0.7679(9) 0.8266(5) 0.024(3) Uani 1 2 d DS TU P
O48 O 0.9226(3) 0.8391(7) 1.0017(5) 0.029(3) Uani 1 1 d . U .
O49 O 0.9613(3) 0.8323(8) 0.9561(6) 0.043(3) Uani 1 1 d . U .
O50 O 0.9155(3) 0.4529(6) 0.8228(5) 0.014(3) Uani 1 1 d . U .
O51 O 0.9555(3) 0.4877(6) 0.7986(5) 0.016(3) Uani 1 1 d . U .
O52 O 0.8173(2) 0.7495(6) 0.6931(5) 0.013(3) Uani 1 1 d . U .
O53 O 0.7928(3) 0.6895(6) 0.7282(4) 0.0094(16) Uani 1 1 d . U .
O54 O 0.9625(3) 0.6038(6) 0.7391(5) 0.025(3) Uani 1 1 d D U .
O55 O 0.9241(2) 0.6483(6) 0.7144(4) 0.012(3) Uani 1 1 d D U .
O56 O 0.8512(2) 0.7145(6) 1.0806(4) 0.011(3) Uani 1 1 d . U .
H56A H 0.8417 0.6977 1.1075 0.013 Uiso 1 1 calc R U .
O57 O 0.9000(3) 0.7527(6) 1.0478(5) 0.018(3) Uani 1 1 d . U .
H57A H 0.9198 0.7583 1.0572 0.022 Uiso 1 1 calc R U .
O58 O 1.0000 0.5899(10) 0.9789(7) 0.023(4) Uani 1 2 d S TU P
H58A H 1.0000 0.5548 0.9666 0.028 Uiso 1 2 calc R U P
O59 O 0.7991(2) 0.6571(6) 0.9090(5) 0.010(3) Uani 1 1 d . U .
H59A H 0.8199 0.6579 0.9093 0.012 Uiso 1 1 calc R U .
O60 O 0.7762(2) 0.5569(6) 0.9134(5) 0.016(3) Uani 1 1 d . U .
H60A H 0.7599 0.5335 0.9147 0.020 Uiso 1 1 calc R U .
O61 O 1.0000 0.6199(9) 0.8266(6) 0.013(3) Uani 1 2 d S TU P
H61A H 1.0000 0.6492 0.8048 0.016 Uiso 1 2 calc R U P
O62 O 1.0000 0.7428(9) 0.9266(6) 0.0148(17) Uani 1 2 d S TU P
H62A H 1.0000 0.7483 0.9612 0.018 Uiso 1 2 calc R U P
O63 O 0.7486(2) 0.6536(5) 0.9089(4) 0.0050(15) Uani 1 1 d . U .
H63A H 0.7278 0.6528 0.9091 0.006 Uiso 1 1 calc R U .
O64 O 0.8535(2) 0.4790(5) 0.9725(4) 0.0040(16) Uani 1 1 d . U .
H64A H 0.8446 0.4710 1.0031 0.005 Uiso 1 1 calc R U .
O65 O 0.9130(2) 0.8080(6) 0.8998(4) 0.012(3) Uani 1 1 d . U .
H65A H 0.9128 0.8455 0.8992 0.015 Uiso 1 1 calc R U .
O66 O 0.8506(2) 0.4658(6) 0.8746(4) 0.007(3) Uani 1 1 d . U .
H66A H 0.8409 0.4498 0.8476 0.009 Uiso 1 1 calc R U .
O67 O 0.8987(2) 0.7325(6) 0.7620(4) 0.0044(16) Uani 1 1 d . U .
H67A H 0.9184 0.7386 0.7525 0.005 Uiso 1 1 calc R U .
O68 O 0.7757(3) 0.7089(7) 0.9851(5) 0.023(3) Uani 1 1 d . U .
H68A H 0.7595 0.7214 1.0037 0.028 Uiso 1 1 calc R U .
O69 O 0.8657(2) 0.5587(6) 0.9138(5) 0.016(3) Uani 1 1 d . U .
H69A H 0.8639 0.5959 0.9101 0.019 Uiso 1 1 calc R U .
O70 O 0.7755(3) 0.6984(6) 0.8286(5) 0.015(3) Uani 1 1 d . U .
H70A H 0.7595 0.7087 0.8085 0.018 Uiso 1 1 calc R U .
O71 O 0.9123(2) 0.5656(5) 0.7903(4) 0.0027(15) Uani 1 1 d . U .
H71A H 0.9118 0.5462 0.7604 0.003 Uiso 1 1 calc R U .
O72 O 0.8539(3) 0.6832(6) 0.7379(5) 0.013(3) Uani 1 1 d . U .
H72A H 0.8449 0.6593 0.7156 0.015 Uiso 1 1 calc R U .
O73 O 0.8667(2) 0.6972(6) 0.8317(4) 0.0060(16) Uani 1 1 d . U .
H73A H 0.8647 0.6820 0.8635 0.007 Uiso 1 1 calc R U .
O74 O 0.8525(2) 0.7832(6) 0.7780(4) 0.014(3) Uani 1 1 d . U .
H74A H 0.8432 0.8167 0.7785 0.017 Uiso 1 1 calc R U .
O75 O 0.8979(2) 0.4732(6) 0.9196(5) 0.012(3) Uani 1 1 d . U .
H75A H 0.9175 0.4608 0.9192 0.014 Uiso 1 1 calc R U .
O76 O 0.9123(3) 0.5830(6) 1.0393(5) 0.019(3) Uani 1 1 d . U .
H76A H 0.9115 0.5647 1.0698 0.023 Uiso 1 1 calc R U .
O77 O 0.8535(3) 0.8012(6) 1.0177(5) 0.017(3) Uani 1 1 d . U .
H77A H 0.8448 0.8341 1.0094 0.021 Uiso 1 1 calc R U .
O78 O 1.0000 0.5214(8) 0.8533(6) 0.012(5) Uiso 1 2 d S . P
O79 O 1.0000 0.6647(9) 1.0472(7) 0.021(4) Uani 1 2 d S TU P
O80 O 1.0000 0.5409(9) 0.7600(6) 0.012(3) Uani 1 2 d S TU P
O81 O 1.0000 0.8454(8) 0.8928(6) 0.010(3) Uani 1 2 d S TU P
O82 O 1.0000 0.5719(9) 1.0748(7) 0.020(4) Uani 1 2 d S TU P
O83 O 0.7540(4) 0.7026(10) 1.2037(7) 0.070(6) Uani 1 1 d . U .
O84 O 0.7669(4) 0.7695(8) 1.2525(6) 0.048(5) Uani 1 1 d . U .
O85 O 0.7843(3) 0.7664(8) 1.1765(6) 0.045(5) Uani 1 1 d . U .
O86 O 0.9169(5) 0.4492(12) 1.1390(8) 0.098(7) Uani 1 1 d . U .
O87 O 0.9135(4) 0.5441(10) 1.1368(7) 0.073(6) Uani 1 1 d . U .
O88 O 0.9548(3) 0.4924(10) 1.1514(7) 0.068(6) Uani 1 1 d . U .
O89 O 0.9179(4) 0.5004(9) 1.2065(6) 0.053(5) Uani 1 1 d . U .
O90 O 0.6757(5) 0.7157(11) 1.0538(9) 0.091(6) Uani 1 1 d . U .
O91 O 0.6777(4) 0.7566(9) 0.9840(7) 0.061(5) Uani 1 1 d . U .
O92 O 0.6780(3) 0.7979(8) 1.0529(6) 0.040(5) Uani 1 1 d . U .
O93 O 0.7157(4) 0.7454(9) 1.0290(6) 0.053(5) Uani 1 1 d . U .
O94 O 0.7368(6) 0.4030(16) 0.8925(12) 0.178(8) Uani 1 1 d . U .
O95 O 0.6932(6) 0.4362(15) 0.8976(12) 0.162(7) Uani 1 1 d . U .
O96 O 0.7169(4) 0.4313(9) 0.9642(6) 0.053(5) Uani 1 1 d . U .
O97 O 0.7275(4) 0.4898(9) 0.9091(8) 0.070(5) Uani 1 1 d . U .
O98 O 0.7928(4) 0.9261(10) 0.7467(8) 0.080(6) Uani 1 1 d . U .
O99 O 0.7912(4) 0.8790(10) 0.6782(7) 0.073(6) Uani 1 1 d . U .
O100 O 0.8042(5) 0.9588(13) 0.6698(10) 0.118(7) Uani 1 1 d . U .
O101 O 0.7593(4) 0.9376(11) 0.6941(8) 0.087(6) Uani 1 1 d . U .
O102 O 0.8885(7) 0.3157(17) 0.7586(13) 0.187(8) Uani 1 1 d . U .
O103 O 0.8800(5) 0.3960(12) 0.7194(9) 0.102(7) Uani 1 1 d . U .
O104 O 0.8444(4) 0.3758(9) 0.7634(7) 0.056(5) Uani 1 1 d . U .
O105 O 0.8512(5) 0.3416(12) 0.7014(9) 0.111(7) Uani 1 1 d . U .
O106 O 0.7899(8) 0.4318(18) 1.1255(14) 0.195(4) Uani 1 1 d . U .
O107 O 0.8145(6) 0.4687(14) 1.0849(11) 0.142(7) Uani 1 1 d . U .
O108 O 0.8202(10) 0.460(2) 1.1528(19) 0.271(4) Uani 1 1 d . U .
O109 O 0.8215(7) 0.4003(17) 1.1033(14) 0.175(8) Uani 1 1 d . U .
O110 O 0.7988(3) 0.7089(8) 1.2320(6) 0.050(5) Uani 1 1 d . U .
Cl1 Cl 0.77614(12) 0.7372(3) 1.2193(2) 0.041(2) Uani 1 1 d . . .
Cl2 Cl 0.92558(12) 0.4968(3) 1.1591(2) 0.0337(19) Uani 1 1 d . . .
Cl3 Cl 0.68636(15) 0.7534(3) 1.0287(2) 0.048(2) Uani 1 1 d . . .
Cl4 Cl 0.71759(15) 0.4444(4) 0.9155(3) 0.070(3) Uani 1 1 d . . .
Cl5 Cl 0.78669(14) 0.9249(3) 0.6979(2) 0.050(2) Uani 1 1 d . . .
Cl6 Cl 0.86451(18) 0.3560(4) 0.7353(3) 0.069(3) Uani 1 1 d . . .
Cl7 Cl 0.8158(2) 0.4414(6) 1.1282(4) 0.115(5) Uani 1 1 d . . .
C1 C 0.7521(5) 0.5767(12) 0.7445(9) 0.044(4) Uani 1 1 d . U .
H1A H 0.7672 0.5659 0.7228 0.053 Uiso 1 1 calc R U .
C2 C 0.7455(4) 0.5307(10) 0.7747(8) 0.023(4) Uani 1 1 d . U .
H2A H 0.7430 0.4992 0.7561 0.028 Uiso 1 1 calc R U .
C3 C 0.7197(4) 0.5438(10) 0.8047(7) 0.024(4) Uani 1 1 d . U .
H3A H 0.7144 0.5131 0.8227 0.028 Uiso 1 1 calc R U .
C4 C 0.6957(5) 0.5586(11) 0.7759(9) 0.034(4) Uani 1 1 d . U .
H4A H 0.6798 0.5649 0.7971 0.040 Uiso 1 1 calc R U .
H4B H 0.6906 0.5298 0.7558 0.040 Uiso 1 1 calc R U .
C5 C 0.6994(5) 0.6052(12) 0.7443(9) 0.042(4) Uani 1 1 d . U .
H5A H 0.7036 0.6352 0.7635 0.050 Uiso 1 1 calc R U .
H5B H 0.6823 0.6116 0.7262 0.050 Uiso 1 1 calc R U .
C6 C 0.7248(5) 0.5932(12) 0.7099(9) 0.040(4) Uani 1 1 d . U .
H6A H 0.7295 0.6231 0.6910 0.048 Uiso 1 1 calc R U .
H6B H 0.7199 0.5653 0.6885 0.048 Uiso 1 1 calc R U .
C7 C 0.7200(5) 0.6162(12) 1.0524(9) 0.041(4) Uani 1 1 d . U .
H7A H 0.7168 0.6483 1.0696 0.049 Uiso 1 1 calc R U .
C8 C 0.7436(4) 0.5906(10) 1.0723(8) 0.018(4) Uani 1 1 d . U .
H8A H 0.7412 0.5904 1.1070 0.021 Uiso 1 1 calc R U .
C9 C 0.7501(5) 0.5342(11) 1.0562(8) 0.033(4) Uani 1 1 d . U .
H9A H 0.7642 0.5177 1.0767 0.040 Uiso 1 1 calc R U .
C10 C 0.7226(5) 0.5048(13) 1.0547(10) 0.046(4) Uani 1 1 d . U .
H10A H 0.7169 0.4975 1.0871 0.056 Uiso 1 1 calc R U .
H10B H 0.7261 0.4723 1.0390 0.056 Uiso 1 1 calc R U .
C11 C 0.6972(6) 0.5324(12) 1.0285(10) 0.051(4) Uani 1 1 d . U .
H11A H 0.7015 0.5378 0.9950 0.061 Uiso 1 1 calc R U .
H11B H 0.6799 0.5122 1.0309 0.061 Uiso 1 1 calc R U .
C12 C 0.6939(5) 0.5839(11) 1.0549(9) 0.039(4) Uani 1 1 d . U .
H12A H 0.6782 0.6027 1.0411 0.047 Uiso 1 1 calc R U .
H12B H 0.6895 0.5772 1.0880 0.047 Uiso 1 1 calc R U .
C13 C 0.9003(6) 0.8899(14) 1.1612(10) 0.056(4) Uani 1 1 d . U .
H13A H 0.9172 0.8766 1.1774 0.068 Uiso 1 1 calc R U .
C14 C 0.9052(7) 0.9021(16) 1.1110(11) 0.074(4) Uani 1 1 d . U .
H14A H 0.9229 0.9212 1.1062 0.089 Uiso 1 1 calc R U .
C15 C 0.8835(6) 0.9210(15) 1.0841(11) 0.067(4) Uani 1 1 d . U .
H15A H 0.8896 0.9301 1.0518 0.081 Uiso 1 1 calc R U .
C16 C 0.8687(8) 0.9712(16) 1.1128(7) 0.124(4) Uani 1 1 d D U .
H16A H 0.8823 0.9991 1.1146 0.148 Uiso 1 1 calc R U .
H16B H 0.8523 0.9832 1.0952 0.148 Uiso 1 1 calc R U .
C17 C 0.8600(4) 0.9561(15) 1.1620(6) 0.124(4) Uani 1 1 d D U .
H17A H 0.8499 0.9838 1.1778 0.149 Uiso 1 1 calc R U .
H17B H 0.8479 0.9261 1.1613 0.149 Uiso 1 1 calc R U .
C18 C 0.8873(4) 0.9449(15) 1.1864(10) 0.087(4) Uani 1 1 d D U .
H18A H 0.8842 0.9400 1.2203 0.104 Uiso 1 1 calc R U .
H18B H 0.9005 0.9730 1.1820 0.104 Uiso 1 1 calc R U .
C19 C 0.8612(5) 0.8486(12) 0.6214(9) 0.039(4) Uani 1 1 d . U .
H19A H 0.8422 0.8514 0.6073 0.047 Uiso 1 1 calc R U .
C20 C 0.8602(5) 0.8729(12) 0.6658(8) 0.031(4) Uani 1 1 d . U .
H20A H 0.8519 0.9070 0.6618 0.038 Uiso 1 1 calc R U .
C21 C 0.8896(4) 0.8786(10) 0.6921(7) 0.018(4) Uani 1 1 d . U .
H21A H 0.8868 0.8993 0.7208 0.022 Uiso 1 1 calc R U .
C22 C 0.9091(5) 0.9079(12) 0.6579(8) 0.040(4) Uani 1 1 d . U .
H22A H 0.9023 0.9426 0.6535 0.048 Uiso 1 1 calc R U .
H22B H 0.9282 0.9094 0.6708 0.048 Uiso 1 1 calc R U .
C23 C 0.9090(6) 0.8821(15) 0.6155(11) 0.074(4) Uani 1 1 d . U .
H23A H 0.9156 0.8476 0.6217 0.089 Uiso 1 1 calc R U .
H23B H 0.9230 0.8982 0.5950 0.089 Uiso 1 1 calc R U .
C24 C 0.8821(5) 0.8782(12) 0.5880(9) 0.040(4) Uani 1 1 d . U .
H24A H 0.8851 0.8596 0.5585 0.048 Uiso 1 1 calc R U .
H24B H 0.8748 0.9120 0.5805 0.048 Uiso 1 1 calc R U .
C25 C 0.8304(4) 0.6054(9) 1.0009(7) 0.009(3) Uani 1 1 d . U .
C26 C 0.8318(4) 0.7677(10) 0.9015(8) 0.019(4) Uani 1 1 d . U .
C27 C 0.8325(5) 0.5941(11) 0.8239(8) 0.033(4) Uani 1 1 d . U .
C28 C 0.9430(4) 0.6948(9) 0.9776(7) 0.012(2) Uani 1 1 d . U .
C29 C 0.9427(4) 0.6976(10) 0.8437(8) 0.024(4) Uani 1 1 d . U .
C30 C 0.9435(4) 0.5722(10) 0.9122(8) 0.0201(17) Uani 1 1 d . U .
C31 C 0.8716(6) 0.6721(13) 0.9475(10) 0.050(2) Uani 1 1 d . U .
C32 C 0.7399(6) 0.8342(15) 0.8475(11) 0.066(4) Uani 1 1 d . U .
C33 C 0.7372(6) 0.8681(13) 0.8066(10) 0.063(7) Uani 1 1 d . U .
H33A H 0.7217 0.8912 0.8117 0.094 Uiso 1 1 calc R U .
H33B H 0.7338 0.8482 0.7784 0.094 Uiso 1 1 calc R U .
H33C H 0.7544 0.8873 0.8027 0.094 Uiso 1 1 calc R U .
C34 C 0.9480(4) 0.6590(10) 1.1749(7) 0.023(5) Uani 1 1 d . U .
H34A H 0.9663 0.6449 1.1820 0.035 Uiso 1 1 calc R U .
H34B H 0.9341 0.6437 1.1954 0.035 Uiso 1 1 calc R U .
H34C H 0.9483 0.6953 1.1799 0.035 Uiso 1 1 calc R U .
C35 C 0.9414(5) 0.6491(11) 1.1294(8) 0.026(4) Uani 1 1 d . U .
C36 C 0.7829(5) 0.8666(11) 1.0881(9) 0.036(6) Uani 1 1 d . U .
H36A H 0.7956 0.8869 1.1071 0.053 Uiso 1 1 calc R U .
H36B H 0.7676 0.8546 1.1077 0.053 Uiso 1 1 calc R U .
H36C H 0.7755 0.8871 1.0626 0.053 Uiso 1 1 calc R U .
C37 C 0.7982(4) 0.8229(9) 1.0685(6) 0.0052(17) Uani 1 1 d . U .
C38 C 0.7836(5) 0.3839(10) 1.0008(7) 0.025(5) Uani 1 1 d . U .
H38A H 0.7696 0.3981 1.0218 0.037 Uiso 1 1 calc R U .
H38B H 0.7983 0.3680 1.0193 0.037 Uiso 1 1 calc R U .
H38C H 0.7749 0.3588 0.9805 0.037 Uiso 1 1 calc R U .
C39 C 0.7960(4) 0.4253(9) 0.9711(7) 0.013(3) Uani 1 1 d . U .
C40 C 0.9486(4) 0.4757(10) 1.0281(7) 0.018(4) Uani 1 1 d . U .
C41 C 0.9600(5) 0.4261(11) 1.0450(9) 0.043(6) Uani 1 1 d . U .
H41A H 0.9464 0.3995 1.0388 0.064 Uiso 1 1 calc R U .
H41B H 0.9636 0.4280 1.0786 0.064 Uiso 1 1 calc R U .
H41C H 0.9774 0.4186 1.0285 0.064 Uiso 1 1 calc R U .
C42 C 0.9544(7) 0.8855(10) 0.7667(9) 0.131(8) Uani 1 1 d D U .
H42A H 0.9718 0.8979 0.7800 0.196 Uiso 1 1 calc R U .
H42B H 0.9418 0.9138 0.7610 0.196 Uiso 1 1 calc R U .
H42C H 0.9582 0.8683 0.7371 0.196 Uiso 1 1 calc R U .
C43 C 0.9411(4) 0.8499(8) 0.7998(7) 0.028(4) Uani 1 1 d D U .
C44 C 1.0000 0.7962(9) 0.7420(8) 0.038(4) Uani 1 2 d DS TU P
H44A H 1.0000 0.7832 0.7108 0.057 Uiso 1 2 d R U P
H44B H 1.0162 0.8165 0.7467 0.057 Uiso 0.5 1 d R U P
C45 C 1.0000 0.7581(6) 0.7806(5) 0.0190(15) Uani 1 2 d DS TU P
C46 C 0.9600(5) 0.8977(12) 1.0149(9) 0.042(6) Uani 1 1 d . U .
H46A H 0.9475 0.9068 1.0406 0.062 Uiso 1 1 calc R U .
H46B H 0.9610 0.9254 0.9925 0.062 Uiso 1 1 calc R U .
H46C H 0.9786 0.8908 1.0274 0.062 Uiso 1 1 calc R U .
C47 C 0.9492(6) 0.8520(13) 0.9911(9) 0.046(4) Uani 1 1 d . U .
C48 C 0.9504(5) 0.4013(11) 0.7889(9) 0.035(6) Uani 1 1 d . U .
H48A H 0.9684 0.4055 0.7733 0.052 Uiso 1 1 calc R U .
H48B H 0.9371 0.3861 0.7671 0.052 Uiso 1 1 calc R U .
H48C H 0.9527 0.3794 0.8161 0.052 Uiso 1 1 calc R U .
C49 C 0.9403(4) 0.4491(10) 0.8036(7) 0.019(4) Uani 1 1 d . U .
C50 C 0.7823(5) 0.7087(11) 0.6479(7) 0.031(6) Uani 1 1 d . U .
H50A H 0.7910 0.7300 0.6242 0.046 Uiso 1 1 calc R U .
H50B H 0.7630 0.7195 0.6527 0.046 Uiso 1 1 calc R U .
H50C H 0.7825 0.6737 0.6375 0.046 Uiso 1 1 calc R U .
C51 C 0.7989(4) 0.7135(9) 0.6954(7) 0.007(3) Uani 1 1 d . U .
C52 C 0.9618(4) 0.6381(11) 0.6620(5) 0.032(6) Uani 1 1 d D U .
H52A H 0.9811 0.6263 0.6623 0.047 Uiso 1 1 calc R U .
H52B H 0.9614 0.6737 0.6535 0.047 Uiso 1 1 calc R U .
H52C H 0.9512 0.6187 0.6390 0.047 Uiso 1 1 calc R U .
C53 C 0.9494(3) 0.6312(7) 0.7090(4) 0.0038(17) Uani 1 1 d D U .

loop_
_atom_site_aniso_label
_atom_site_aniso_U_11
_atom_site_aniso_U_22
_atom_site_aniso_U_33
_atom_site_aniso_U_23
_atom_site_aniso_U_13
_atom_site_aniso_U_12
Tb1 0.0140(5) 0.0136(7) 0.0176(5) -0.0011(6) 0.0009(5) 0.0025(5)
Tb2 0.0099(5) 0.0157(7) 0.0134(5) -0.0013(6) -0.0012(5) -0.0004(5)
Tb3 0.0118(5) 0.0164(7) 0.0135(5) -0.0002(6) 0.0012(5) 0.0007(5)
Tb4 0.0108(5) 0.0142(7) 0.0145(5) 0.0005(6) 0.0017(5) 0.0007(5)
Tb5 0.0061(6) 0.0113(9) 0.0116(7) -0.0014(8) 0.000 0.000
Tb6 0.0110(5) 0.0217(8) 0.0176(5) -0.0014(6) 0.0042(5) 0.0002(5)
Tb7 0.0097(5) 0.0223(7) 0.0189(5) 0.0007(6) -0.0014(5) -0.0013(5)
Tb8 0.0118(5) 0.0209(7) 0.0191(6) 0.0030(6) 0.0020(5) -0.0008(5)
Tb9 0.0084(5) 0.0251(8) 0.0156(5) -0.0021(6) -0.0009(5) -0.0021(5)
Tb10 0.0116(5) 0.0162(7) 0.0183(6) 0.0004(6) -0.0017(5) 0.0005(5)
Tb11 0.0095(5) 0.0155(7) 0.0178(5) -0.0003(6) -0.0014(5) 0.0035(5)
Tb12 0.0130(5) 0.0222(8) 0.0149(5) -0.0001(6) 0.0014(5) 0.0024(5)
Tb13 0.0095(5) 0.0201(7) 0.0166(5) -0.0012(6) -0.0019(5) 0.0023(5)
Tb14 0.0114(4) 0.0224(8) 0.0191(6) -0.0019(6) 0.0004(5) 0.0043(5)
Tb15 0.0079(5) 0.0155(7) 0.0124(5) -0.0018(6) 0.0005(4) 0.0000(5)
Tb16 0.0091(4) 0.0176(7) 0.0182(6) -0.0001(6) 0.0013(5) -0.0024(5)
Tb17 0.0152(5) 0.0207(8) 0.0191(6) 0.0053(6) -0.0031(5) 0.0035(5)
Tb18 0.0178(5) 0.0223(8) 0.0178(6) -0.0060(6) 0.0002(5) 0.0030(6)
Tb19 0.0147(5) 0.0179(7) 0.0257(6) 0.0041(6) 0.0018(5) -0.0029(6)
O1 0.026(5) 0.026(5) 0.025(5) 0.002(4) -0.002(4) -0.007(4)
O1W 0.056(8) 0.056(9) 0.065(8) 0.005(7) -0.019(7) 0.013(7)
O2W 0.035(7) 0.028(8) 0.031(7) -0.005(6) 0.005(6) 0.004(6)
O3W 0.049(8) 0.042(9) 0.050(8) -0.016(7) -0.006(6) -0.008(7)
O4W 0.030(7) 0.034(8) 0.030(7) -0.004(7) 0.005(6) -0.004(6)
O5W 0.039(7) 0.039(8) 0.041(7) 0.007(7) 0.005(6) 0.007(7)
O6W 0.041(7) 0.029(8) 0.037(7) 0.009(7) -0.005(6) 0.006(6)
O7W 0.023(6) 0.018(8) 0.020(6) 0.001(6) 0.003(6) -0.001(6)
O8W 0.040(7) 0.053(9) 0.045(8) -0.006(7) -0.002(7) 0.003(7)
O9W 0.027(6) 0.026(8) 0.030(7) 0.008(6) 0.011(6) 0.003(6)
O2 0.019(4) 0.024(5) 0.022(5) -0.003(4) -0.002(4) 0.002(4)
O3 0.034(5) 0.037(5) 0.039(5) 0.000(4) -0.001(4) -0.001(4)
O4 0.043(5) 0.044(5) 0.050(5) 0.005(4) 0.000(4) -0.002(4)
O5 0.013(4) 0.015(5) 0.016(4) -0.003(4) 0.001(4) 0.002(4)
O6 0.038(5) 0.040(5) 0.040(5) 0.001(4) 0.002(4) 0.002(4)
O7 0.059(5) 0.055(5) 0.053(5) 0.002(4) 0.000(4) -0.004(4)
O8 0.044(5) 0.045(5) 0.045(5) -0.002(4) 0.003(4) 0.000(4)
O9 0.056(5) 0.054(5) 0.057(5) 0.001(4) -0.002(4) 0.003(4)
O10 0.030(5) 0.031(5) 0.033(5) 0.004(4) -0.004(4) -0.004(4)
O10W 0.029(7) 0.013(7) 0.027(7) -0.010(6) -0.006(6) -0.009(6)
O11W 0.030(7) 0.035(8) 0.032(7) 0.003(7) 0.002(6) 0.005(6)
O12W 0.055(8) 0.052(9) 0.063(8) 0.002(7) -0.011(7) 0.001(7)
O13W 0.040(7) 0.040(9) 0.047(8) 0.009(7) 0.004(6) 0.008(7)
O14W 0.035(7) 0.049(9) 0.054(8) 0.001(7) -0.001(6) 0.013(7)
O15W 0.040(7) 0.037(8) 0.022(7) 0.005(6) 0.012(6) 0.005(6)
O16W 0.030(6) 0.027(8) 0.023(7) -0.001(6) 0.005(6) 0.002(6)
O17W 0.020(6) 0.023(8) 0.016(6) 0.005(6) 0.004(5) -0.002(6)
O18W 0.028(4) 0.029(4) 0.028(4) -0.001(3) 0.003(3) -0.001(3)
O19W 0.046(7) 0.036(8) 0.046(8) 0.004(7) 0.010(6) 0.004(7)
O20W 0.033(7) 0.041(8) 0.028(7) 0.001(7) -0.010(6) -0.001(6)
O11 0.033(5) 0.034(5) 0.037(5) 0.002(4) 0.006(4) -0.001(4)
O12 0.017(4) 0.015(5) 0.017(4) -0.001(4) -0.002(4) -0.002(4)
O13 0.024(5) 0.025(5) 0.023(5) 0.002(4) -0.006(4) -0.001(4)
O14 0.033(5) 0.032(5) 0.038(5) -0.005(4) -0.001(4) 0.001(4)
O15 0.010(4) 0.013(5) 0.011(4) 0.001(4) 0.000(4) -0.002(4)
O16 0.015(4) 0.019(5) 0.016(4) 0.001(4) 0.003(4) -0.002(4)
O17 0.014(4) 0.015(5) 0.013(4) 0.000(4) 0.003(4) -0.001(4)
O18 0.016(4) 0.024(5) 0.017(4) -0.002(4) 0.004(4) -0.004(4)
O19 0.013(4) 0.011(5) 0.011(4) 0.002(4) 0.003(4) 0.000(4)
O20 0.012(4) 0.014(5) 0.018(4) -0.002(4) -0.002(4) 0.000(4)
O21 0.022(5) 0.028(5) 0.024(5) -0.004(4) 0.001(4) 0.000(4)
O22 0.024(4) 0.023(4) 0.024(4) 0.005(3) 0.010(3) 0.005(3)
O23 0.016(4) 0.013(4) 0.013(4) 0.001(3) 0.004(3) 0.001(3)
O24 0.010(4) 0.011(4) 0.014(4) 0.000(3) 0.000(3) 0.004(3)
O25 0.006(2) 0.007(2) 0.007(2) -0.0002(17) -0.0008(17) -0.0010(17)
O26 0.023(5) 0.024(5) 0.027(5) -0.001(4) -0.010(4) 0.008(4)
O27 0.029(5) 0.026(5) 0.029(5) 0.003(4) -0.004(4) 0.004(4)
O28 0.009(4) 0.014(5) 0.011(4) -0.004(4) 0.007(4) -0.003(4)
O29 0.007(4) 0.010(5) 0.009(4) 0.004(4) -0.004(3) 0.001(4)
O30 0.021(4) 0.030(5) 0.028(5) -0.002(4) 0.001(4) -0.007(4)
O31 0.063(2) 0.062(2) 0.063(2) 0.0002(17) -0.0001(17) 0.0012(17)
O32 0.023(5) 0.045(7) 0.045(5) -0.005(5) 0.009(5) -0.010(6)
O33 0.036(4) 0.039(4) 0.035(4) 0.004(3) -0.003(4) -0.001(3)
O34 0.078(9) 0.094(10) 0.092(9) 0.003(8) 0.011(7) 0.009(8)
O35 0.023(4) 0.027(5) 0.025(5) 0.001(4) 0.002(4) 0.003(4)
O36 0.025(5) 0.027(5) 0.025(5) 0.003(4) 0.000(4) 0.000(4)
O37 0.024(5) 0.029(5) 0.028(5) 0.001(4) 0.000(4) -0.004(4)
O38 0.041(5) 0.041(5) 0.041(5) 0.000(4) 0.001(4) 0.001(4)
O39 0.022(5) 0.029(5) 0.029(5) 0.001(4) 0.001(4) 0.004(4)
O40 0.021(4) 0.020(5) 0.022(5) -0.001(4) 0.003(4) -0.001(4)
O41 0.016(4) 0.024(5) 0.024(5) -0.001(4) 0.006(4) -0.005(4)
O42 0.023(4) 0.020(5) 0.019(5) 0.002(4) -0.005(4) 0.002(4)
O43 0.031(5) 0.033(5) 0.032(5) -0.001(4) 0.001(4) -0.001(4)
O44 0.015(4) 0.012(5) 0.010(4) 0.001(4) -0.003(4) 0.001(4)
O45 0.037(5) 0.039(5) 0.038(5) -0.001(4) 0.001(4) -0.003(4)
O46 0.064(8) 0.040(5) 0.047(7) -0.006(5) 0.000 0.000
O47 0.023(4) 0.024(4) 0.025(4) 0.003(3) 0.000 0.000
O48 0.028(5) 0.029(5) 0.029(5) -0.002(4) -0.001(4) -0.004(4)
O49 0.041(5) 0.045(5) 0.044(5) 0.002(4) 0.001(4) 0.004(4)
O50 0.016(4) 0.012(5) 0.012(4) 0.001(4) 0.005(4) 0.000(4)
O51 0.016(4) 0.015(5) 0.017(4) 0.002(4) -0.005(4) 0.002(4)
O52 0.007(4) 0.015(5) 0.017(4) 0.001(4) -0.005(4) 0.001(4)
O53 0.010(2) 0.009(2) 0.009(2) 0.0008(17) 0.0005(17) -0.0018(17)
O54 0.021(5) 0.027(5) 0.027(5) -0.001(4) 0.000(4) 0.004(4)
O55 0.011(4) 0.014(5) 0.011(4) -0.001(4) 0.000(4) 0.003(4)
O56 0.009(4) 0.013(5) 0.011(4) 0.000(4) 0.005(4) 0.002(4)
O57 0.017(4) 0.018(5) 0.019(4) 0.000(4) -0.001(4) -0.001(4)
O58 0.024(5) 0.024(5) 0.022(5) -0.002(4) 0.000 0.000
O59 0.011(4) 0.007(5) 0.012(4) -0.002(4) 0.004(4) -0.003(4)
O60 0.012(4) 0.020(5) 0.017(4) 0.003(4) 0.001(4) 0.000(4)
O61 0.015(5) 0.013(5) 0.012(5) 0.001(4) 0.000 0.000
O62 0.015(2) 0.015(2) 0.015(2) -0.0005(17) 0.000 0.000
O63 0.005(2) 0.005(2) 0.005(2) -0.0007(17) 0.0005(17) 0.0003(17)
O64 0.003(2) 0.004(2) 0.004(2) -0.0012(17) -0.0007(17) -0.0008(17)
O65 0.012(4) 0.012(5) 0.012(4) -0.001(4) -0.003(4) 0.003(4)
O66 0.008(4) 0.005(5) 0.009(4) -0.004(4) 0.000(4) 0.002(4)
O67 0.004(2) 0.005(2) 0.005(2) -0.0012(17) -0.0007(17) -0.0003(17)
O68 0.020(4) 0.025(5) 0.025(5) 0.000(4) 0.001(4) 0.001(4)
O69 0.013(4) 0.017(5) 0.018(4) 0.000(4) -0.001(4) 0.004(4)
O70 0.009(4) 0.018(5) 0.017(4) -0.001(4) -0.002(4) 0.000(4)
O71 0.003(2) 0.003(2) 0.002(2) 0.0000(17) -0.0012(17) -0.0001(17)
O72 0.010(4) 0.014(5) 0.015(4) 0.002(4) -0.002(4) 0.006(4)
O73 0.006(2) 0.006(2) 0.006(2) -0.0002(17) 0.0009(17) 0.0007(17)
O74 0.015(4) 0.012(5) 0.015(4) -0.002(4) -0.001(4) 0.000(4)
O75 0.010(4) 0.011(5) 0.014(4) 0.002(4) 0.001(4) -0.001(4)
O76 0.019(4) 0.018(5) 0.021(5) 0.005(4) 0.005(4) 0.002(4)
O77 0.021(4) 0.017(5) 0.015(4) -0.002(4) 0.007(4) -0.003(4)
O79 0.023(5) 0.021(5) 0.019(5) 0.001(4) 0.000 0.000
O80 0.012(5) 0.013(5) 0.011(5) 0.000(4) 0.000 0.000
O81 0.009(5) 0.011(5) 0.009(5) 0.004(4) 0.000 0.000
O82 0.020(5) 0.021(5) 0.021(5) -0.001(4) 0.000 0.000
O83 0.067(8) 0.070(10) 0.073(9) -0.008(8) 0.005(7) -0.003(7)
O84 0.050(8) 0.047(9) 0.046(8) -0.006(7) 0.008(6) -0.001(7)
O85 0.037(7) 0.052(9) 0.047(8) 0.004(7) 0.018(6) -0.003(7)
O86 0.103(9) 0.099(10) 0.091(9) -0.002(8) 0.000(8) -0.008(8)
O87 0.076(9) 0.071(10) 0.072(9) 0.017(8) -0.001(7) -0.007(7)
O88 0.056(8) 0.069(9) 0.078(9) 0.002(8) 0.001(7) 0.004(7)
O89 0.065(8) 0.063(9) 0.032(7) 0.001(7) 0.002(7) 0.001(7)
O90 0.089(9) 0.088(10) 0.097(9) -0.004(8) 0.012(8) 0.003(8)
O91 0.065(8) 0.063(9) 0.054(8) -0.004(7) -0.004(7) 0.011(7)
O92 0.043(7) 0.043(9) 0.036(7) -0.001(7) 0.011(6) 0.008(7)
O93 0.056(8) 0.054(9) 0.049(8) 0.000(7) 0.001(7) -0.003(7)
O94 0.177(11) 0.179(11) 0.178(11) -0.003(8) 0.004(8) 0.004(8)
O95 0.160(10) 0.167(11) 0.160(11) 0.007(8) -0.013(8) -0.013(8)
O96 0.058(8) 0.058(9) 0.044(8) -0.001(7) -0.006(7) -0.004(7)
O97 0.065(8) 0.072(9) 0.074(8) 0.003(8) -0.004(7) -0.003(7)
O98 0.082(9) 0.081(10) 0.077(9) 0.008(8) -0.004(7) 0.012(8)
O99 0.065(8) 0.076(10) 0.078(9) -0.005(8) -0.004(7) 0.007(7)
O100 0.112(10) 0.116(11) 0.127(10) 0.000(8) 0.000(8) -0.002(8)
O101 0.080(9) 0.091(10) 0.089(9) -0.008(8) 0.001(7) 0.005(8)
O102 0.187(11) 0.189(11) 0.185(11) 0.003(8) 0.002(8) -0.006(8)
O103 0.102(9) 0.098(10) 0.106(10) 0.000(8) 0.011(8) -0.007(8)
O104 0.051(8) 0.056(9) 0.062(8) -0.007(7) 0.007(7) -0.003(7)
O105 0.119(10) 0.112(10) 0.102(10) 0.000(8) 0.004(8) -0.010(8)
O106 0.194(6) 0.196(6) 0.194(6) 0.002(4) 0.000(4) -0.001(4)
O107 0.139(10) 0.145(11) 0.141(10) 0.001(8) -0.004(8) 0.004(8)
O108 0.272(6) 0.272(6) 0.271(6) -0.002(4) -0.001(4) 0.001(4)
O109 0.182(11) 0.173(11) 0.170(11) -0.002(8) 0.006(8) 0.008(8)
O110 0.038(7) 0.051(9) 0.059(8) 0.015(7) 0.000(6) 0.012(7)
Cl1 0.027(3) 0.034(5) 0.061(4) 0.001(4) 0.006(3) 0.012(3)
Cl2 0.046(3) 0.035(5) 0.020(3) 0.009(3) -0.008(3) -0.006(4)
Cl3 0.073(5) 0.039(5) 0.032(4) 0.019(4) 0.022(4) 0.008(4)
Cl4 0.069(4) 0.069(7) 0.071(5) -0.003(6) 0.013(5) -0.031(5)
Cl5 0.050(4) 0.059(6) 0.042(4) -0.014(4) -0.026(3) 0.024(4)
Cl6 0.085(6) 0.043(6) 0.080(6) 0.005(6) 0.024(5) -0.013(5)
Cl7 0.103(7) 0.130(12) 0.111(8) -0.026(8) 0.030(7) 0.030(8)
C1 0.043(5) 0.044(6) 0.045(5) 0.001(4) 0.003(4) 0.005(4)
C2 0.024(5) 0.024(5) 0.022(5) 0.000(4) -0.002(4) 0.000(4)
C3 0.026(5) 0.023(5) 0.021(5) 0.001(4) -0.001(4) 0.000(4)
C4 0.032(5) 0.034(5) 0.035(5) -0.003(4) -0.001(4) -0.004(4)
C5 0.041(5) 0.042(6) 0.043(5) -0.001(4) -0.005(4) -0.001(4)
C6 0.042(5) 0.039(6) 0.040(5) 0.001(4) -0.007(4) 0.000(4)
C7 0.040(5) 0.042(6) 0.042(5) -0.001(4) 0.001(4) 0.000(4)
C8 0.018(5) 0.016(5) 0.019(5) 0.000(4) 0.001(4) 0.002(4)
C9 0.033(5) 0.033(5) 0.034(5) -0.002(4) 0.000(4) -0.002(4)
C10 0.047(5) 0.046(6) 0.046(5) -0.001(4) -0.001(4) -0.002(4)
C11 0.048(5) 0.051(6) 0.053(5) -0.001(4) 0.002(4) -0.002(4)
C12 0.038(5) 0.039(6) 0.040(5) 0.001(4) 0.001(4) 0.000(4)
C13 0.056(5) 0.056(6) 0.056(6) -0.001(4) 0.000(4) 0.000(4)
C14 0.074(6) 0.073(6) 0.075(6) -0.002(4) 0.001(4) -0.001(4)
C15 0.068(6) 0.068(6) 0.065(6) 0.000(4) 0.000(4) 0.001(4)
C16 0.125(6) 0.123(6) 0.123(6) 0.000(4) -0.002(4) 0.001(4)
C17 0.125(6) 0.124(6) 0.123(6) 0.000(4) 0.002(4) 0.001(4)
C18 0.087(6) 0.087(6) 0.086(6) 0.000(4) 0.001(4) 0.001(4)
C19 0.038(5) 0.039(6) 0.041(5) 0.001(4) 0.000(4) 0.001(4)
C20 0.031(5) 0.031(5) 0.032(5) 0.001(4) -0.002(4) -0.001(4)
C21 0.018(5) 0.018(5) 0.018(5) -0.002(4) -0.003(4) -0.001(4)
C22 0.040(5) 0.039(6) 0.042(5) 0.000(4) 0.001(4) 0.000(4)
C23 0.074(6) 0.073(6) 0.075(6) 0.002(4) 0.001(4) 0.002(4)
C24 0.040(5) 0.039(6) 0.040(5) 0.004(4) 0.000(4) -0.001(4)
C25 0.009(5) 0.011(5) 0.008(5) -0.002(4) 0.000(4) -0.003(4)
C26 0.018(5) 0.021(5) 0.018(5) 0.000(4) -0.001(4) -0.001(4)
C27 0.034(5) 0.034(5) 0.031(5) 0.000(4) -0.004(4) 0.000(4)
C28 0.011(3) 0.013(3) 0.013(3) 0.001(3) 0.002(3) 0.001(3)
C29 0.024(5) 0.024(5) 0.024(5) -0.001(4) 0.002(4) 0.001(4)
C30 0.020(2) 0.020(2) 0.020(2) -0.0002(17) 0.0005(17) 0.0006(17)
C31 0.050(4) 0.051(4) 0.050(4) -0.001(3) -0.003(3) -0.002(3)
C32 0.067(6) 0.066(6) 0.065(6) 0.001(4) 0.003(4) 0.001(4)
C33 0.066(10) 0.066(10) 0.057(10) 0.003(8) -0.004(8) 0.012(8)
C34 0.019(8) 0.030(9) 0.020(8) -0.007(7) 0.011(7) 0.001(7)
C35 0.026(5) 0.027(5) 0.027(5) -0.001(4) -0.003(4) -0.001(4)
C36 0.038(9) 0.032(10) 0.038(9) -0.004(8) -0.002(7) 0.010(7)
C37 0.005(2) 0.005(2) 0.005(2) -0.0003(17) -0.0010(17) 0.0004(17)
C38 0.029(8) 0.024(9) 0.021(8) -0.009(7) 0.009(7) 0.004(7)
C39 0.013(5) 0.012(5) 0.014(5) 0.000(4) 0.002(4) -0.001(4)
C40 0.018(5) 0.018(5) 0.018(5) -0.003(4) 0.001(4) -0.001(4)
C41 0.044(9) 0.041(10) 0.043(9) 0.005(8) -0.006(7) -0.003(8)
C42 0.131(11) 0.129(11) 0.131(11) 0.001(9) -0.001(8) -0.003(9)
C43 0.029(5) 0.026(5) 0.028(5) 0.001(4) 0.001(4) -0.001(4)
C44 0.042(8) 0.040(6) 0.032(6) 0.006(5) 0.000 0.000
C45 0.019(2) 0.020(2) 0.019(2) 0.0005(16) 0.000 0.000
C46 0.041(9) 0.045(10) 0.039(9) -0.013(8) -0.010(7) 0.000(8)
C47 0.046(5) 0.044(6) 0.047(5) -0.002(4) 0.001(4) 0.000(4)
C48 0.034(9) 0.032(10) 0.038(9) -0.003(8) 0.001(7) 0.000(7)
C49 0.019(5) 0.019(5) 0.019(5) 0.000(4) -0.001(4) 0.002(4)
C50 0.035(9) 0.038(10) 0.020(8) -0.007(7) -0.010(7) -0.004(7)
C51 0.005(5) 0.006(5) 0.009(5) 0.001(4) -0.001(4) -0.001(4)
C52 0.032(8) 0.033(10) 0.030(9) 0.008(8) 0.007(7) 0.006(7)
C53 0.004(2) 0.004(2) 0.003(2) 0.0001(17) 0.0001(17) -0.0006(17)

loop_
_atom_type_symbol
_atom_type_description
_atom_type_scat_dispersion_real
_atom_type_scat_dispersion_imag
_atom_type_scat_source
C C 0.0033 0.0016 'International Tables Vol C Tables 4.2.6.8 and 6.1.1.4'
H H 0.0000 0.0000 'International Tables Vol C Tables 4.2.6.8 and 6.1.1.4'
O O 0.0106 0.0060 'International Tables Vol C Tables 4.2.6.8 and 6.1.1.4'
Cl Cl 0.1484 0.1585 'International Tables Vol C Tables 4.2.6.8 and 6.1.1.4'
Tb Tb -0.1723 4.1537 'International Tables Vol C Tables 4.2.6.8 and 6.1.1.4'

loop_
_geom_angle_atom_site_label_1
_geom_angle_atom_site_label_2
_geom_angle_atom_site_label_3
_geom_angle
_geom_angle_site_symmetry_1
_geom_angle_site_symmetry_3
O74 Tb1 O26 140.2(5) . .
O74 Tb1 O73 74.7(5) . .
O26 Tb1 O73 86.5(5) . .
O74 Tb1 O67 68.5(4) . .
O26 Tb1 O67 72.1(5) . .
O73 Tb1 O67 69.1(4) . .
O74 Tb1 O44 93.8(5) . .
O26 Tb1 O44 82.1(5) . .
O73 Tb1 O44 145.5(5) . .
O67 Tb1 O44 76.4(5) . .
O74 Tb1 O65 151.1(5) . .
O26 Tb1 O65 68.2(5) . .
O73 Tb1 O65 121.1(5) . .
O67 Tb1 O65 137.8(4) . .
O44 Tb1 O65 84.4(4) . .
O74 Tb1 O6W 77.5(5) . .
O26 Tb1 O6W 136.6(6) . .
O73 Tb1 O6W 132.9(5) . .
O67 Tb1 O6W 131.9(5) . .
O44 Tb1 O6W 72.9(5) . .
O65 Tb1 O6W 74.4(5) . .
O74 Tb1 O18 95.3(4) . .
O26 Tb1 O18 113.2(5) . .
O73 Tb1 O18 74.3(5) . .
O67 Tb1 O18 142.6(5) . .
O44 Tb1 O18 140.0(5) . .
O65 Tb1 O18 69.4(4) . .
O6W Tb1 O18 71.3(5) . .
O74 Tb1 Tb13 36.6(4) . .
O26 Tb1 Tb13 124.7(4) . .
O73 Tb1 Tb13 40.6(3) . .
O67 Tb1 Tb13 73.6(3) . .
O44 Tb1 Tb13 128.9(3) . .
O65 Tb1 Tb13 143.2(3) . .
O6W Tb1 Tb13 98.5(4) . .
O18 Tb1 Tb13 74.1(3) . .
O74 Tb1 Tb11 79.6(4) . .
O26 Tb1 Tb11 65.3(4) . .
O73 Tb1 Tb11 36.4(3) . .
O67 Tb1 Tb11 36.2(3) . .
O44 Tb1 Tb11 110.2(4) . .
O65 Tb1 Tb11 128.1(3) . .
O6W Tb1 Tb11 157.1(4) . .
O18 Tb1 Tb11 109.8(4) . .
Tb13 Tb1 Tb11 61.26(3) . .
O74 Tb1 Tb10 164.4(3) . .
O26 Tb1 Tb10 34.9(4) . .
O73 Tb1 Tb10 114.2(3) . .
O67 Tb1 Tb10 101.9(3) . .
O44 Tb1 Tb10 71.6(3) . .
O65 Tb1 Tb10 36.0(3) . .
O6W Tb1 Tb10 102.4(4) . .
O18 Tb1 Tb10 99.4(3) . .
Tb13 Tb1 Tb10 154.74(5) . .
Tb11 Tb1 Tb10 100.00(4) . .
O74 Tb1 Tb8 133.5(3) . .
O26 Tb1 Tb8 80.9(4) . .
O73 Tb1 Tb8 92.2(3) . .
O67 Tb1 Tb8 147.5(3) . .
O44 Tb1 Tb8 117.8(3) . .
O65 Tb1 Tb8 34.0(3) . .
O6W Tb1 Tb8 80.3(4) . .
O18 Tb1 Tb8 38.6(3) . .
Tb13 Tb1 Tb8 109.71(3) . .
Tb11 Tb1 Tb8 115.37(4) . .
Tb10 Tb1 Tb8 60.87(3) . .
O50 Tb2 O30 85.6(5) . .
O50 Tb2 O66 95.8(5) . .
O30 Tb2 O66 137.5(5) . .
O50 Tb2 O69 147.7(5) . .
O30 Tb2 O69 83.5(5) . .
O66 Tb2 O69 72.9(5) . .
O50 Tb2 O75 77.1(5) . .
O30 Tb2 O75 72.0(5) . .
O66 Tb2 O75 67.0(4) . .
O69 Tb2 O75 70.6(5) . .
O50 Tb2 O71 82.6(5) . .
O30 Tb2 O71 69.2(5) . .
O66 Tb2 O71 153.2(4) . .
O69 Tb2 O71 121.0(5) . .
O75 Tb2 O71 137.3(4) . .
O50 Tb2 O7W 72.0(5) . .
O30 Tb2 O7W 142.2(5) . .
O66 Tb2 O7W 76.2(5) . .
O69 Tb2 O7W 130.7(4) . .
O75 Tb2 O7W 128.5(5) . .
O71 Tb2 O7W 77.9(5) . .
O50 Tb2 O19 139.0(4) . .
O30 Tb2 O19 107.9(5) . .
O66 Tb2 O19 98.6(4) . .
O69 Tb2 O19 73.3(5) . .
O75 Tb2 O19 143.6(4) . .
O71 Tb2 O19 67.7(4) . .
O7W Tb2 O19 74.5(5) . .
O50 Tb2 Tb16 130.3(4) . .
O30 Tb2 Tb16 121.5(3) . .
O66 Tb2 Tb16 35.4(3) . .
O69 Tb2 Tb16 40.3(3) . .
O75 Tb2 Tb16 74.1(3) . .
O71 Tb2 Tb16 143.4(3) . .
O7W Tb2 Tb16 96.0(3) . .
O19 Tb2 Tb16 75.9(3) . .
O50 Tb2 Tb9 112.2(3) . .
O30 Tb2 Tb9 62.6(3) . .
O66 Tb2 Tb9 78.0(3) . .
O69 Tb2 Tb9 36.7(3) . .
O75 Tb2 Tb9 37.8(4) . .
O71 Tb2 Tb9 127.5(3) . .
O7W Tb2 Tb9 154.2(3) . .
O19 Tb2 Tb9 108.3(3) . .
Tb16 Tb2 Tb9 61.23(3) . .
O50 Tb2 Tb15 70.8(3) . .
O30 Tb2 Tb15 37.3(3) . .
O66 Tb2 Tb15 164.7(3) . .
O69 Tb2 Tb15 114.5(3) . .
O75 Tb2 Tb15 101.9(3) . .
O71 Tb2 Tb15 35.4(3) . .
O7W Tb2 Tb15 105.3(3) . .
O19 Tb2 Tb15 96.5(3) . .
Tb16 Tb2 Tb15 154.66(4) . .
Tb9 Tb2 Tb15 99.94(3) . .
O50 Tb2 Tb19 77.3(3) . .
O30 Tb2 Tb19 107.4(4) . .
O66 Tb2 Tb19 33.8(3) . .
O69 Tb2 Tb19 77.2(4) . .
O75 Tb2 Tb19 35.4(3) . .
O71 Tb2 Tb19 159.8(3) . .
O7W Tb2 Tb19 97.1(4) . .
O19 Tb2 Tb19 130.3(3) . .
Tb16 Tb2 Tb19 56.00(3) . .
Tb9 Tb2 Tb19 60.88(3) . .
Tb15 Tb2 Tb19 132.32(4) . .
O22 Tb3 O33 86.9(5) . .
O22 Tb3 O56 138.1(6) . .
O33 Tb3 O56 74.8(5) . .
O22 Tb3 O36 82.0(5) . .
O33 Tb3 O36 146.9(6) . .
O56 Tb3 O36 93.1(5) . .
O22 Tb3 O57 69.7(5) . .
O33 Tb3 O57 69.2(6) . .
O56 Tb3 O57 68.6(5) . .
O36 Tb3 O57 77.7(5) . .
O22 Tb3 O16W 139.0(5) . .
O33 Tb3 O16W 130.9(5) . .
O56 Tb3 O16W 76.3(5) . .
O36 Tb3 O16W 72.8(5) . .
O57 Tb3 O16W 132.2(5) . .
O22 Tb3 O76 69.8(5) . .
O33 Tb3 O76 121.5(6) . .
O56 Tb3 O76 151.3(5) . .
O36 Tb3 O76 83.5(5) . .
O57 Tb3 O76 137.2(5) . .
O16W Tb3 O76 75.5(5) . .
O22 Tb3 O14 115.5(5) . .
O33 Tb3 O14 77.3(6) . .
O56 Tb3 O14 97.0(5) . .
O36 Tb3 O14 135.4(6) . .
O57 Tb3 O14 146.0(5) . .
O16W Tb3 O14 67.8(5) . .
O76 Tb3 O14 67.3(5) . .
O22 Tb3 O31 63.3(6) . .
O33 Tb3 O31 55.1(7) . .
O56 Tb3 O31 126.0(5) . .
O36 Tb3 O31 139.8(6) . .
O57 Tb3 O31 106.0(6) . .
O16W Tb3 O31 120.8(6) . .
O76 Tb3 O31 66.6(6) . .
O14 Tb3 O31 56.5(6) . .
O22 Tb3 C31 77.4(6) . .
O33 Tb3 C31 26.5(8) . .
O56 Tb3 C31 98.0(7) . .
O36 Tb3 C31 158.5(7) . .
O57 Tb3 C31 89.3(7) . .
O16W Tb3 C31 127.7(7) . .
O76 Tb3 C31 95.0(7) . .
O14 Tb3 C31 61.3(7) . .
O31 Tb3 C31 29.0(7) . .
O22 Tb3 Tb12 125.5(4) . .
O33 Tb3 Tb12 41.7(4) . .
O56 Tb3 Tb12 36.1(3) . .
O36 Tb3 Tb12 128.4(4) . .
O57 Tb3 Tb12 74.6(3) . .
O16W Tb3 Tb12 95.4(4) . .
O76 Tb3 Tb12 143.3(3) . .
O14 Tb3 Tb12 76.3(4) . .
O31 Tb3 Tb12 89.9(5) . .
C31 Tb3 Tb12 62.2(6) . .
O22 Tb3 Tb8 65.5(4) . .
O33 Tb3 Tb8 35.1(4) . .
O56 Tb3 Tb8 78.8(3) . .
O36 Tb3 Tb8 112.9(4) . .
O57 Tb3 Tb8 37.1(3) . .
O16W Tb3 Tb8 154.7(4) . .
O76 Tb3 Tb8 128.7(3) . .
O14 Tb3 Tb8 111.6(4) . .
O31 Tb3 Tb8 71.7(5) . .
C31 Tb3 Tb8 52.2(7) . .
Tb12 Tb3 Tb8 61.15(3) . .
O37 Tb4 O43 99.4(6) . .
O37 Tb4 O58 128.3(6) . .
O43 Tb4 O58 84.5(7) . .
O37 Tb4 O76 78.2(5) . .
O43 Tb4 O76 76.8(5) . .
O58 Tb4 O76 150.2(6) . .
O37 Tb4 O22 81.4(6) . .
O43 Tb4 O22 146.1(5) . .
O58 Tb4 O22 121.6(7) . .
O76 Tb4 O22 70.2(5) . .
O37 Tb4 O24 115.4(6) . .
O43 Tb4 O24 144.8(5) . .
O58 Tb4 O24 70.5(7) . .
O76 Tb4 O24 113.6(5) . .
O22 Tb4 O24 51.2(5) . .
O37 Tb4 O28 145.6(5) . .
O43 Tb4 O28 75.3(5) . .
O58 Tb4 O28 85.6(5) . .
O76 Tb4 O28 67.4(4) . .
O22 Tb4 O28 85.1(5) . .
O24 Tb4 O28 78.3(5) . .
O37 Tb4 O82 66.3(6) . .
O43 Tb4 O82 65.8(6) . .
O58 Tb4 O82 69.0(6) . .
O76 Tb4 O82 121.5(5) . .
O22 Tb4 O82 140.2(6) . .
O24 Tb4 O82 123.1(5) . .
O28 Tb4 O82 134.7(6) . .
O37 Tb4 O79 67.5(6) . .
O43 Tb4 O79 124.5(6) . .
O58 Tb4 O79 68.3(6) . .
O76 Tb4 O79 141.5(5) . .
O22 Tb4 O79 87.4(6) . .
O24 Tb4 O79 69.2(6) . .
O28 Tb4 O79 143.3(5) . .
O82 Tb4 O79 59.6(7) . .
O37 Tb4 C28 98.8(6) . .
O43 Tb4 C28 155.1(6) . .
O58 Tb4 C28 97.2(7) . .
O76 Tb4 C28 90.6(5) . .
O22 Tb4 C28 24.5(5) . .
O24 Tb4 C28 26.7(5) . .
O28 Tb4 C28 80.1(6) . .
O82 Tb4 C28 137.9(7) . .
O79 Tb4 C28 78.3(6) . .
O37 Tb4 Tb4 94.5(3) . 4_755
O43 Tb4 Tb4 88.8(4) . 4_755
O58 Tb4 Tb4 33.8(4) . 4_755
O76 Tb4 Tb4 162.5(4) . 4_755
O22 Tb4 Tb4 125.0(4) . 4_755
O24 Tb4 Tb4 84.0(3) . 4_755
O28 Tb4 Tb4 119.0(3) . 4_755
O82 Tb4 Tb4 41.7(4) . 4_755
O79 Tb4 Tb4 42.9(4) . 4_755
C28 Tb4 Tb4 106.4(4) . 4_755
O37 Tb4 Tb3 68.1(4) . .
O43 Tb4 Tb3 114.0(4) . .
O58 Tb4 Tb3 154.6(5) . .
O76 Tb4 Tb3 37.5(4) . .
O22 Tb4 Tb3 34.9(4) . .
O24 Tb4 Tb3 85.0(3) . .
O28 Tb4 Tb3 82.9(3) . .
O82 Tb4 Tb3 133.4(4) . .
O79 Tb4 Tb3 109.8(4) . .
C28 Tb4 Tb3 58.6(4) . .
Tb4 Tb4 Tb3 152.69(3) 4_755 .
O25 Tb5 O25 90.7(6) 4_755 .
O25 Tb5 O29 75.1(5) 4_755 4_755
O25 Tb5 O29 139.2(4) . 4_755
O25 Tb5 O29 139.2(4) 4_755 .
O25 Tb5 O29 75.1(5) . .
O29 Tb5 O29 91.0(6) 4_755 .
O25 Tb5 O24 74.9(4) 4_755 4_755
O25 Tb5 O24 138.5(5) . 4_755
O29 Tb5 O24 75.0(5) 4_755 4_755
O29 Tb5 O24 138.9(5) . 4_755
O25 Tb5 O24 138.5(5) 4_755 .
O25 Tb5 O24 74.9(4) . .
O29 Tb5 O24 138.9(5) 4_755 .
O29 Tb5 O24 75.0(5) . .
O24 Tb5 O24 90.3(6) 4_755 .
O25 Tb5 O62 68.0(4) 4_755 .
O25 Tb5 O62 68.0(4) . .
O29 Tb5 O62 134.5(3) 4_755 .
O29 Tb5 O62 134.5(3) . .
O24 Tb5 O62 70.4(5) 4_755 .
O24 Tb5 O62 70.4(5) . .
O25 Tb5 O61 71.2(5) 4_755 .
O25 Tb5 O61 71.2(5) . .
O29 Tb5 O61 68.0(4) 4_755 .
O29 Tb5 O61 68.0(4) . .
O24 Tb5 O61 134.8(3) 4_755 .
O24 Tb5 O61 134.8(3) . .
O62 Tb5 O61 120.6(7) . .
O25 Tb5 O58 134.6(3) 4_755 .
O25 Tb5 O58 134.6(3) . .
O29 Tb5 O58 71.3(5) 4_755 .
O29 Tb5 O58 71.3(5) . .
O24 Tb5 O58 67.6(5) 4_755 .
O24 Tb5 O58 67.6(5) . .
O62 Tb5 O58 118.8(7) . .
O61 Tb5 O58 120.6(7) . .
O25 Tb5 Tb10 82.4(3) 4_755 .
O25 Tb5 Tb10 34.5(3) . .
O29 Tb5 Tb10 156.9(3) 4_755 .
O29 Tb5 Tb10 103.1(3) . .
O24 Tb5 Tb10 104.2(4) 4_755 .
O24 Tb5 Tb10 63.6(4) . .
O62 Tb5 Tb10 34.3(2) . .
O61 Tb5 Tb10 100.1(4) . .
O58 Tb5 Tb10 130.4(4) . .
O25 Tb5 Tb10 34.5(3) 4_755 4_755
O25 Tb5 Tb10 82.4(3) . 4_755
O29 Tb5 Tb10 103.1(3) 4_755 4_755
O29 Tb5 Tb10 156.9(3) . 4_755
O24 Tb5 Tb10 63.6(4) 4_755 4_755
O24 Tb5 Tb10 104.2(4) . 4_755
O62 Tb5 Tb10 34.3(2) . 4_755
O61 Tb5 Tb10 100.1(4) . 4_755
O58 Tb5 Tb10 130.4(4) . 4_755
Tb10 Tb5 Tb10 58.12(4) . 4_755
O25 Tb5 Tb15 63.5(3) 4_755 4_755
O25 Tb5 Tb15 104.5(3) . 4_755
O29 Tb5 Tb15 34.9(3) 4_755 4_755
O29 Tb5 Tb15 83.1(3) . 4_755
O24 Tb5 Tb15 103.2(3) 4_755 4_755
O24 Tb5 Tb15 157.5(4) . 4_755
O62 Tb5 Tb15 130.9(3) . 4_755
O61 Tb5 Tb15 34.1(2) . 4_755
O58 Tb5 Tb15 100.8(5) . 4_755
Tb10 Tb5 Tb15 127.96(5) . 4_755
Tb10 Tb5 Tb15 97.98(3) 4_755 4_755
O63 Tb6 O59 61.5(4) . .
O63 Tb6 O68 76.1(5) . .
O59 Tb6 O68 72.2(5) . .
O63 Tb6 O60 74.9(5) . .
O59 Tb6 O60 74.5(5) . .
O68 Tb6 O60 143.4(5) . .
O63 Tb6 O6 118.5(5) . .
O59 Tb6 O6 141.9(5) . .
O68 Tb6 O6 145.7(5) . .
O60 Tb6 O6 69.6(5) . .
O63 Tb6 O4 74.5(5) . .
O59 Tb6 O4 133.5(5) . .
O68 Tb6 O4 83.9(6) . .
O60 Tb6 O4 109.1(5) . .
O6 Tb6 O4 72.1(6) . .
O63 Tb6 O13 134.5(4) . .
O59 Tb6 O13 81.5(5) . .
O68 Tb6 O13 118.8(5) . .
O60 Tb6 O13 70.0(5) . .
O6 Tb6 O13 74.8(5) . .
O4 Tb6 O13 144.4(6) . .
O63 Tb6 O15 133.4(5) . .
O59 Tb6 O15 79.2(4) . .
O68 Tb6 O15 68.4(5) . .
O60 Tb6 O15 119.5(4) . .
O6 Tb6 O15 107.8(5) . .
O4 Tb6 O15 128.2(5) . .
O13 Tb6 O15 52.7(5) . .
O63 Tb6 O5 136.5(4) . .
O59 Tb6 O5 143.8(5) . .
O68 Tb6 O5 82.3(5) . .
O60 Tb6 O5 134.3(5) . .
O6 Tb6 O5 65.9(5) . .
O4 Tb6 O5 65.9(5) . .
O13 Tb6 O5 89.0(5) . .
O15 Tb6 O5 67.5(4) . .
O63 Tb6 C25 140.0(5) . .
O59 Tb6 C25 78.6(5) . .
O68 Tb6 C25 94.0(6) . .
O60 Tb6 C25 94.0(5) . .
O6 Tb6 C25 91.6(6) . .
O4 Tb6 C25 143.9(6) . .
O13 Tb6 C25 25.7(6) . .
O15 Tb6 C25 27.0(6) . .
O5 Tb6 C25 78.0(5) . .
O63 Tb6 Tb7 42.3(3) . .
O59 Tb6 Tb7 42.7(3) . .
O68 Tb6 Tb7 102.4(3) . .
O60 Tb6 Tb7 41.2(4) . .
O6 Tb6 Tb7 108.5(4) . .
O4 Tb6 Tb7 109.8(4) . .
O13 Tb6 Tb7 92.5(3) . .
O15 Tb6 Tb7 118.2(3) . .
O5 Tb6 Tb7 173.5(3) . .
C25 Tb6 Tb7 105.9(4) . .
O63 Tb6 Tb14 42.4(3) . .
O59 Tb6 Tb14 41.1(3) . .
O68 Tb6 Tb14 41.8(3) . .
O60 Tb6 Tb14 101.9(4) . .
O6 Tb6 Tb14 160.7(4) . .
O4 Tb6 Tb14 95.8(5) . .
O13 Tb6 Tb14 119.5(4) . .
O15 Tb6 Tb14 91.4(3) . .
O5 Tb6 Tb14 123.6(4) . .
C25 Tb6 Tb14 106.5(5) . .
Tb7 Tb6 Tb14 60.70(3) . .
O60 Tb7 O70 141.4(5) . .
O60 Tb7 O63 74.6(5) . .
O70 Tb7 O63 74.2(5) . .
O60 Tb7 O3 85.9(5) . .
O70 Tb7 O3 107.9(6) . .
O63 Tb7 O3 76.2(5) . .
O60 Tb7 O59 74.1(5) . .
O70 Tb7 O59 71.0(5) . .
O63 Tb7 O59 60.3(4) . .
O3 Tb7 O59 135.3(5) . .
O60 Tb7 O1 145.8(6) . .
O70 Tb7 O1 71.6(5) . .
O63 Tb7 O1 121.1(5) . .
O3 Tb7 O1 70.9(5) . .
O59 Tb7 O1 139.9(5) . .
O60 Tb7 O20 117.8(4) . .
O70 Tb7 O20 69.9(5) . .
O63 Tb7 O20 131.5(5) . .
O3 Tb7 O20 145.8(5) . .
O59 Tb7 O20 77.7(4) . .
O1 Tb7 O20 76.4(5) . .
O60 Tb7 O21 68.3(5) . .
O70 Tb7 O21 120.8(5) . .
O63 Tb7 O21 132.5(4) . .
O3 Tb7 O21 127.7(6) . .
O59 Tb7 O21 81.4(5) . .
O1 Tb7 O21 106.2(5) . .
O20 Tb7 O21 53.3(5) . .
O60 Tb7 O2 82.2(5) . .
O70 Tb7 O2 136.4(5) . .
O63 Tb7 O2 135.6(4) . .
O3 Tb7 O2 64.7(5) . .
O59 Tb7 O2 146.0(5) . .
O1 Tb7 O2 65.4(6) . .
O20 Tb7 O2 92.7(5) . .
O21 Tb7 O2 67.2(5) . .
O60 Tb7 C27 93.4(6) . .
O70 Tb7 C27 94.6(7) . .
O63 Tb7 C27 137.8(6) . .
O3 Tb7 C27 144.5(7) . .
O59 Tb7 C27 77.6(6) . .
O1 Tb7 C27 91.6(6) . .
O20 Tb7 C27 26.1(7) . .
O21 Tb7 C27 27.3(7) . .
O2 Tb7 C27 79.9(6) . .
O60 Tb7 Tb6 41.7(4) . .
O70 Tb7 Tb6 99.8(3) . .
O63 Tb7 Tb6 41.5(3) . .
O3 Tb7 Tb6 98.4(4) . .
O59 Tb7 Tb6 41.7(3) . .
O1 Tb7 Tb6 162.5(4) . .
O20 Tb7 Tb6 115.7(3) . .
O21 Tb7 Tb6 91.3(3) . .
O2 Tb7 Tb6 123.5(3) . .
C27 Tb7 Tb6 104.5(5) . .
O60 Tb7 Tb14 101.6(4) . .
O70 Tb7 Tb14 39.9(3) . .
O63 Tb7 Tb14 42.1(3) . .
O3 Tb7 Tb14 109.7(4) . .
O59 Tb7 Tb14 40.7(3) . .
O1 Tb7 Tb14 109.6(4) . .
O20 Tb7 Tb14 90.4(4) . .
O21 Tb7 Tb14 119.4(4) . .
O2 Tb7 Tb14 173.2(3) . .
C27 Tb7 Tb14 105.2(6) . .
Tb6 Tb7 Tb14 59.96(3) . .
O77 Tb8 O65 140.7(5) . .
O77 Tb8 O33 73.5(6) . .
O65 Tb8 O33 128.8(5) . .
O77 Tb8 O48 96.3(5) . .
O65 Tb8 O48 81.2(5) . .
O33 Tb8 O48 143.4(6) . .
O77 Tb8 O57 69.8(5) . .
O65 Tb8 O57 143.3(4) . .
O33 Tb8 O57 69.6(5) . .
O48 Tb8 O57 73.8(5) . .
O77 Tb8 O18 87.7(4) . .
O65 Tb8 O18 70.6(4) . .
O33 Tb8 O18 77.0(5) . .
O48 Tb8 O18 138.8(6) . .
O57 Tb8 O18 143.7(5) . .
O77 Tb8 O23 149.9(5) . .
O65 Tb8 O23 69.0(4) . .
O33 Tb8 O23 90.5(5) . .
O48 Tb8 O23 81.3(5) . .
O57 Tb8 O23 80.9(4) . .
O18 Tb8 O23 113.9(4) . .
O77 Tb8 O5W 70.6(5) . .
O65 Tb8 O5W 71.0(5) . .
O33 Tb8 O5W 130.4(5) . .
O48 Tb8 O5W 74.2(6) . .
O57 Tb8 O5W 124.9(5) . .
O18 Tb8 O5W 68.5(5) . .
O23 Tb8 O5W 135.5(5) . .
O77 Tb8 Tb3 78.7(4) . .
O65 Tb8 Tb3 139.4(4) . .
O33 Tb8 Tb3 35.3(4) . .
O48 Tb8 Tb3 108.9(4) . .
O57 Tb8 Tb3 37.4(4) . .
O18 Tb8 Tb3 112.2(4) . .
O23 Tb8 Tb3 73.9(3) . .
O5W Tb8 Tb3 149.3(4) . .
O77 Tb8 Tb12 35.3(4) . .
O65 Tb8 Tb12 142.8(3) . .
O33 Tb8 Tb12 40.0(4) . .
O48 Tb8 Tb12 128.8(4) . .
O57 Tb8 Tb12 73.1(3) . .
O18 Tb8 Tb12 72.2(3) . .
O23 Tb8 Tb12 129.4(4) . .
O5W Tb8 Tb12 94.5(4) . .
Tb3 Tb8 Tb12 59.06(3) . .
O77 Tb8 Tb1 124.8(3) . .
O65 Tb8 Tb1 35.2(3) . .
O33 Tb8 Tb1 97.9(4) . .
O48 Tb8 Tb1 115.9(4) . .
O57 Tb8 Tb1 158.5(4) . .
O18 Tb8 Tb1 38.6(3) . .
O23 Tb8 Tb1 81.8(3) . .
O5W Tb8 Tb1 76.5(4) . .
Tb3 Tb8 Tb1 124.41(4) . .
Tb12 Tb8 Tb1 109.07(3) . .
O77 Tb8 Tb18 35.5(3) . .
O65 Tb8 Tb18 153.9(4) . .
O33 Tb8 Tb18 77.3(4) . .
O48 Tb8 Tb18 75.0(4) . .
O57 Tb8 Tb18 36.7(3) . .
O18 Tb8 Tb18 122.4(3) . .
O23 Tb8 Tb18 117.0(3) . .
O5W Tb8 Tb18 91.9(4) . .
Tb3 Tb8 Tb18 60.99(3) . .
Tb12 Tb8 Tb18 55.29(3) . .
Tb1 Tb8 Tb18 160.30(4) . .
O64 Tb9 O76 141.2(5) . .
O64 Tb9 O69 71.9(5) . .
O76 Tb9 O69 129.7(6) . .
O64 Tb9 O42 97.5(5) . .
O76 Tb9 O42 80.7(5) . .
O69 Tb9 O42 143.3(5) . .
O64 Tb9 O75 66.8(4) . .
O76 Tb9 O75 145.3(4) . .
O69 Tb9 O75 69.6(5) . .
O42 Tb9 O75 73.9(5) . .
O64 Tb9 O28 148.9(4) . .
O76 Tb9 O28 69.2(5) . .
O69 Tb9 O28 92.9(4) . .
O42 Tb9 O28 78.4(5) . .
O75 Tb9 O28 82.7(4) . .
O64 Tb9 O14 87.7(5) . .
O76 Tb9 O14 70.5(5) . .
O69 Tb9 O14 77.1(5) . .
O42 Tb9 O14 138.7(5) . .
O75 Tb9 O14 142.8(5) . .
O28 Tb9 O14 115.9(6) . .
O64 Tb9 O15W 71.9(5) . .
O76 Tb9 O15W 70.7(5) . .
O69 Tb9 O15W 131.8(4) . .
O42 Tb9 O15W 72.2(5) . .
O75 Tb9 O15W 121.3(6) . .
O28 Tb9 O15W 133.2(5) . .
O14 Tb9 O15W 70.7(6) . .
O64 Tb9 O31 126.8(5) . .
O76 Tb9 O31 65.7(6) . .
O69 Tb9 O31 64.2(6) . .
O42 Tb9 O31 135.6(5) . .
O75 Tb9 O31 119.4(5) . .
O28 Tb9 O31 63.4(5) . .
O14 Tb9 O31 55.3(6) . .
O15W Tb9 O31 118.5(6) . .
O64 Tb9 Tb2 77.1(3) . .
O76 Tb9 Tb2 140.7(4) . .
O69 Tb9 Tb2 36.4(3) . .
O42 Tb9 Tb2 107.6(3) . .
O75 Tb9 Tb2 37.0(3) . .
O28 Tb9 Tb2 75.0(3) . .
O14 Tb9 Tb2 113.4(4) . .
O15W Tb9 Tb2 148.5(4) . .
O31 Tb9 Tb2 84.4(4) . .
O64 Tb9 Tb16 35.4(3) . .
O76 Tb9 Tb16 142.4(3) . .
O69 Tb9 Tb16 38.4(3) . .
O42 Tb9 Tb16 130.2(4) . .
O75 Tb9 Tb16 71.8(3) . .
O28 Tb9 Tb16 130.2(3) . .
O14 Tb9 Tb16 71.9(4) . .
O15W Tb9 Tb16 96.5(4) . .
O31 Tb9 Tb16 92.9(4) . .
Tb2 Tb9 Tb16 58.71(3) . .
O64 Tb9 Tb3 125.6(3) . .
O76 Tb9 Tb3 35.8(4) . .
O69 Tb9 Tb3 97.4(4) . .
O42 Tb9 Tb3 116.2(4) . .
O75 Tb9 Tb3 159.5(3) . .
O28 Tb9 Tb3 82.2(4) . .
O14 Tb9 Tb3 38.9(4) . .
O15W Tb9 Tb3 79.2(4) . .
O31 Tb9 Tb3 40.6(4) . .
Tb2 Tb9 Tb3 124.66(4) . .
Tb16 Tb9 Tb3 108.39(4) . .
O49 Tb10 O45 98.2(7) . .
O49 Tb10 O62 85.2(7) . .
O45 Tb10 O62 131.7(6) . .
O49 Tb10 O26 143.8(6) . .
O45 Tb10 O26 82.1(6) . .
O62 Tb10 O26 121.5(7) . .
O49 Tb10 O65 77.1(5) . .
O45 Tb10 O65 75.1(5) . .
O62 Tb10 O65 150.2(5) . .
O26 Tb10 O65 68.0(5) . .
O49 Tb10 O25 143.6(6) . .
O45 Tb10 O25 117.9(5) . .
O62 Tb10 O25 67.8(6) . .
O26 Tb10 O25 53.7(5) . .
O65 Tb10 O25 115.0(5) . .
O49 Tb10 O23 75.8(6) . .
O45 Tb10 O23 144.9(5) . .
O62 Tb10 O23 82.8(5) . .
O26 Tb10 O23 83.3(5) . .
O65 Tb10 O23 69.8(5) . .
O25 Tb10 O23 76.9(5) . .
O49 Tb10 O81 65.0(6) . .
O45 Tb10 O81 67.0(5) . .
O62 Tb10 O81 71.4(6) . .
O26 Tb10 O81 142.5(5) . .
O65 Tb10 O81 120.1(5) . .
O25 Tb10 O81 123.3(5) . .
O23 Tb10 O81 134.1(5) . .
O49 Tb10 O47 127.6(6) . .
O45 Tb10 O47 70.3(6) . .
O62 Tb10 O47 69.9(5) . .
O26 Tb10 O47 86.9(5) . .
O65 Tb10 O47 139.6(4) . .
O25 Tb10 O47 66.5(6) . .
O23 Tb10 O47 140.3(6) . .
O81 Tb10 O47 63.5(6) . .
O49 Tb10 C29 154.8(7) . .
O45 Tb10 C29 99.2(7) . .
O62 Tb10 C29 96.5(7) . .
O26 Tb10 C29 25.1(6) . .
O65 Tb10 C29 90.0(6) . .
O25 Tb10 C29 28.7(5) . .
O23 Tb10 C29 79.4(6) . .
O81 Tb10 C29 139.3(6) . .
O47 Tb10 C29 75.8(6) . .
O49 Tb10 Tb10 88.4(4) . 4_755
O45 Tb10 Tb10 96.0(4) . 4_755
O62 Tb10 Tb10 35.8(4) . 4_755
O26 Tb10 Tb10 127.7(4) . 4_755
O65 Tb10 Tb10 161.5(4) . 4_755
O25 Tb10 Tb10 83.5(3) . 4_755
O23 Tb10 Tb10 118.1(3) . 4_755
O81 Tb10 Tb10 41.9(4) . 4_755
O47 Tb10 Tb10 45.2(2) . 4_755
C29 Tb10 Tb10 107.6(5) . 4_755
O49 Tb10 Tb1 113.5(4) . .
O45 Tb10 Tb1 66.4(4) . .
O62 Tb10 Tb1 153.6(5) . .
O26 Tb10 Tb1 33.8(4) . .
O65 Tb10 Tb1 36.8(3) . .
O25 Tb10 Tb1 87.0(3) . .
O23 Tb10 Tb1 84.0(3) . .
O81 Tb10 Tb1 132.5(4) . .
O47 Tb10 Tb1 107.9(2) . .
C29 Tb10 Tb1 58.6(5) . .
Tb10 Tb10 Tb1 152.90(2) 4_755 .
O72 Tb11 O71 142.1(5) . .
O72 Tb11 O55 97.8(4) . .
O71 Tb11 O55 82.5(5) . .
O72 Tb11 O67 67.0(5) . .
O71 Tb11 O67 146.0(4) . .
O55 Tb11 O67 74.4(5) . .
O72 Tb11 O73 71.7(4) . .
O71 Tb11 O73 128.1(4) . .
O55 Tb11 O73 142.4(5) . .
O67 Tb11 O73 68.2(4) . .
O72 Tb11 O19 89.6(5) . .
O71 Tb11 O19 69.8(4) . .
O55 Tb11 O19 142.4(5) . .
O67 Tb11 O19 140.8(4) . .
O73 Tb11 O19 74.9(5) . .
O72 Tb11 O10W 71.2(5) . .
O71 Tb11 O10W 72.7(5) . .
O55 Tb11 O10W 73.5(5) . .
O67 Tb11 O10W 122.1(5) . .
O73 Tb11 O10W 131.1(4) . .
O19 Tb11 O10W 74.2(5) . .
O72 Tb11 O27 148.5(6) . .
O71 Tb11 O27 69.2(5) . .
O55 Tb11 O27 80.8(5) . .
O67 Tb11 O27 82.5(5) . .
O73 Tb11 O27 90.2(5) . .
O19 Tb11 O27 110.8(5) . .
O10W Tb11 O27 136.2(5) . .
O72 Tb11 Tb1 76.7(4) . .
O71 Tb11 Tb1 139.6(3) . .
O55 Tb11 Tb1 107.1(4) . .
O67 Tb11 Tb1 35.9(3) . .
O73 Tb11 Tb1 35.9(3) . .
O19 Tb11 Tb1 110.5(3) . .
O10W Tb11 Tb1 147.6(4) . .
O27 Tb11 Tb1 73.8(4) . .
O72 Tb11 Tb13 35.0(3) . .
O71 Tb11 Tb13 141.6(3) . .
O55 Tb11 Tb13 129.9(3) . .
O67 Tb11 Tb13 71.3(3) . .
O73 Tb11 Tb13 38.8(3) . .
O19 Tb11 Tb13 71.9(3) . .
O10W Tb11 Tb13 95.3(3) . .
O27 Tb11 Tb13 128.1(4) . .
Tb1 Tb11 Tb13 58.62(3) . .
O72 Tb11 Tb17 33.9(4) . .
O71 Tb11 Tb17 154.7(3) . .
O55 Tb11 Tb17 75.4(3) . .
O67 Tb11 Tb17 36.5(3) . .
O73 Tb11 Tb17 77.1(3) . .
O19 Tb11 Tb17 122.7(3) . .
O10W Tb11 Tb17 89.0(4) . .
O27 Tb11 Tb17 118.3(4) . .
Tb1 Tb11 Tb17 60.95(3) . .
Tb13 Tb11 Tb17 55.34(3) . .
O72 Tb11 Tb15 167.3(3) . .
O71 Tb11 Tb15 33.7(3) . .
O55 Tb11 Tb15 70.8(3) . .
O67 Tb11 Tb15 113.4(3) . .
O73 Tb11 Tb15 120.7(3) . .
O19 Tb11 Tb15 96.3(3) . .
O10W Tb11 Tb15 99.6(4) . .
O27 Tb11 Tb15 37.6(4) . .
Tb1 Tb11 Tb15 111.37(3) . .
Tb13 Tb11 Tb15 157.70(4) . .
Tb17 Tb11 Tb15 140.87(4) . .
O15 Tb12 O16 100.6(5) . .
O15 Tb12 O56 82.5(5) . .
O16 Tb12 O56 143.4(4) . .
O15 Tb12 O38 143.9(5) . .
O16 Tb12 O38 83.4(6) . .
O56 Tb12 O38 115.4(5) . .
O15 Tb12 O77 140.4(5) . .
O16 Tb12 O77 79.4(5) . .
O56 Tb12 O77 75.8(5) . .
O38 Tb12 O77 75.7(6) . .
O15 Tb12 O68 70.8(5) . .
O16 Tb12 O68 69.5(5) . .
O56 Tb12 O68 142.5(5) . .
O38 Tb12 O68 77.4(6) . .
O77 Tb12 O68 140.7(5) . .
O15 Tb12 O18W 77.3(5) . .
O16 Tb12 O18W 141.9(5) . .
O56 Tb12 O18W 74.7(5) . .
O38 Tb12 O18W 78.0(6) . .
O77 Tb12 O18W 126.3(5) . .
O68 Tb12 O18W 74.1(5) . .
O15 Tb12 O33 73.5(5) . .
O16 Tb12 O33 74.6(5) . .
O56 Tb12 O33 71.4(5) . .
O38 Tb12 O33 140.5(6) . .
O77 Tb12 O33 68.4(6) . .
O68 Tb12 O33 122.4(5) . .
O18W Tb12 O33 137.4(6) . .
O15 Tb12 O39 136.3(5) . .
O16 Tb12 O39 122.4(5) . .
O56 Tb12 O39 68.1(5) . .
O38 Tb12 O39 47.3(5) . .
O77 Tb12 O39 63.1(5) . .
O68 Tb12 O39 114.9(5) . .
O18W Tb12 O39 64.5(5) . .
O33 Tb12 O39 122.3(5) . .
O15 Tb12 C37 145.4(5) . .
O16 Tb12 C37 103.6(6) . .
O56 Tb12 C37 92.3(5) . .
O38 Tb12 C37 23.1(5) . .
O77 Tb12 C37 69.1(5) . .
O68 Tb12 C37 95.0(5) . .
O18W Tb12 C37 68.4(6) . .
O33 Tb12 C37 137.0(6) . .
O39 Tb12 C37 24.3(5) . .
O15 Tb12 Tb18 122.3(3) . .
O16 Tb12 Tb18 121.1(4) . .
O56 Tb12 Tb18 40.1(4) . .
O38 Tb12 Tb18 83.2(4) . .
O77 Tb12 Tb18 41.7(3) . .
O68 Tb12 Tb18 156.7(4) . .
O18W Tb12 Tb18 89.5(4) . .
O33 Tb12 Tb18 80.9(4) . .
O39 Tb12 Tb18 42.0(3) . .
C37 Tb12 Tb18 63.1(3) . .
O15 Tb12 Tb3 64.4(3) . .
O16 Tb12 Tb3 111.8(3) . .
O56 Tb12 Tb3 36.9(3) . .
O38 Tb12 Tb3 147.1(4) . .
O77 Tb12 Tb3 78.7(4) . .
O68 Tb12 Tb3 134.7(4) . .
O18W Tb12 Tb3 101.6(4) . .
O33 Tb12 Tb3 37.3(4) . .
O39 Tb12 Tb3 102.2(3) . .
C37 Tb12 Tb3 126.0(3) . .
Tb18 Tb12 Tb3 63.91(3) . .
O20 Tb13 O17 104.8(5) . .
O20 Tb13 O74 143.1(5) . .
O17 Tb13 O74 80.4(5) . .
O20 Tb13 O53 81.3(5) . .
O17 Tb13 O53 142.7(4) . .
O74 Tb13 O53 116.8(5) . .
O20 Tb13 O72 79.4(5) . .
O17 Tb13 O72 140.8(4) . .
O74 Tb13 O72 74.8(5) . .
O53 Tb13 O72 76.4(4) . .
O20 Tb13 O70 71.2(5) . .
O17 Tb13 O70 71.3(5) . .
O74 Tb13 O70 141.6(5) . .
O53 Tb13 O70 76.4(4) . .
O72 Tb13 O70 142.4(5) . .
O20 Tb13 O9W 142.9(5) . .
O17 Tb13 O9W 75.3(5) . .
O74 Tb13 O9W 74.1(5) . .
O53 Tb13 O9W 78.3(5) . .
O72 Tb13 O9W 124.4(5) . .
O70 Tb13 O9W 74.0(5) . .
O20 Tb13 O73 75.5(5) . .
O17 Tb13 O73 74.6(4) . .
O74 Tb13 O73 70.7(5) . .
O53 Tb13 O73 140.9(5) . .
O72 Tb13 O73 68.8(4) . .
O70 Tb13 O73 123.2(4) . .
O9W Tb13 O73 136.6(5) . .
O20 Tb13 C51 99.4(6) . .
O17 Tb13 C51 145.4(5) . .
O74 Tb13 C51 94.8(5) . .
O53 Tb13 C51 22.0(5) . .
O72 Tb13 C51 67.6(5) . .
O70 Tb13 C51 94.2(5) . .
O9W Tb13 C51 70.5(6) . .
O73 Tb13 C51 136.3(5) . .
O20 Tb13 Tb17 119.4(3) . .
O17 Tb13 Tb17 121.9(4) . .
O74 Tb13 Tb17 41.6(3) . .
O53 Tb13 Tb17 82.9(3) . .
O72 Tb13 Tb17 40.0(4) . .
O70 Tb13 Tb17 155.1(3) . .
O9W Tb13 Tb17 88.5(3) . .
O73 Tb13 Tb17 81.7(3) . .
C51 Tb13 Tb17 62.8(4) . .
O20 Tb13 Tb1 113.2(3) . .
O17 Tb13 Tb1 64.9(3) . .
O74 Tb13 Tb1 35.4(3) . .
O53 Tb13 Tb1 146.9(3) . .
O72 Tb13 Tb1 77.5(3) . .
O70 Tb13 Tb1 135.6(3) . .
O9W Tb13 Tb1 100.6(4) . .
O73 Tb13 Tb1 37.7(3) . .
C51 Tb13 Tb1 126.2(4) . .
Tb17 Tb13 Tb1 64.08(3) . .
O20 Tb13 Tb11 66.0(3) . .
O17 Tb13 Tb11 111.2(3) . .
O74 Tb13 Tb11 77.9(3) . .
O53 Tb13 Tb11 104.9(3) . .
O72 Tb13 Tb11 34.1(3) . .
O70 Tb13 Tb11 136.3(4) . .
O9W Tb13 Tb11 149.7(3) . .
O73 Tb13 Tb11 36.6(3) . .
C51 Tb13 Tb11 101.0(4) . .
Tb17 Tb13 Tb11 62.56(3) . .
Tb1 Tb13 Tb11 60.12(3) . .
O70 Tb14 O59 72.3(5) . .
O70 Tb14 O35 73.8(5) . .
O59 Tb14 O35 144.0(5) . .
O70 Tb14 O68 140.8(6) . .
O59 Tb14 O68 71.9(5) . .
O35 Tb14 O68 143.9(5) . .
O70 Tb14 O1W 142.5(6) . .
O59 Tb14 O1W 138.6(5) . .
O35 Tb14 O1W 70.1(6) . .
O68 Tb14 O1W 76.7(6) . .
O70 Tb14 O63 74.3(5) . .
O59 Tb14 O63 60.6(4) . .
O35 Tb14 O63 120.3(5) . .
O68 Tb14 O63 74.6(5) . .
O1W Tb14 O63 134.0(5) . .
O70 Tb14 O8W 104.1(5) . .
O59 Tb14 O8W 129.9(6) . .
O35 Tb14 O8W 70.6(6) . .
O68 Tb14 O8W 87.0(5) . .
O1W Tb14 O8W 73.2(6) . .
O63 Tb14 O8W 70.2(5) . .
O70 Tb14 O16 116.8(4) . .
O59 Tb14 O16 74.4(5) . .
O35 Tb14 O16 111.4(5) . .
O68 Tb14 O16 67.4(5) . .
O1W Tb14 O16 69.0(6) . .
O63 Tb14 O16 128.0(5) . .
O8W Tb14 O16 138.1(5) . .
O70 Tb14 O17 69.7(4) . .
O59 Tb14 O17 77.9(5) . .
O35 Tb14 O17 79.3(5) . .
O68 Tb14 O17 117.1(4) . .
O1W Tb14 O17 93.6(6) . .
O63 Tb14 O17 131.4(5) . .
O8W Tb14 O17 149.6(6) . .
O16 Tb14 O17 51.7(4) . .
O70 Tb14 C26 93.4(5) . .
O59 Tb14 C26 76.8(6) . .
O35 Tb14 C26 93.4(6) . .
O68 Tb14 C26 93.7(5) . .
O1W Tb14 C26 79.0(6) . .
O63 Tb14 C26 137.4(6) . .
O8W Tb14 C26 151.3(7) . .
O16 Tb14 C26 26.8(5) . .
O17 Tb14 C26 25.0(5) . .
O70 Tb14 Tb6 99.7(4) . .
O59 Tb14 Tb6 41.1(3) . .
O35 Tb14 Tb6 160.8(4) . .
O68 Tb14 Tb6 41.3(4) . .
O1W Tb14 Tb6 117.7(5) . .
O63 Tb14 Tb6 41.1(3) . .
O8W Tb14 Tb6 94.2(5) . .
O16 Tb14 Tb6 87.7(4) . .
O17 Tb14 Tb6 116.0(3) . .
C26 Tb14 Tb6 105.1(5) . .
O70 Tb14 Tb7 40.5(4) . .
O59 Tb14 Tb7 41.8(3) . .
O35 Tb14 Tb7 111.6(4) . .
O68 Tb14 Tb7 100.6(4) . .
O1W Tb14 Tb7 175.7(5) . .
O63 Tb14 Tb7 41.6(3) . .
O8W Tb14 Tb7 103.4(5) . .
O16 Tb14 Tb7 113.2(4) . .
O17 Tb14 Tb7 90.7(4) . .
C26 Tb14 Tb7 104.6(5) . .
Tb6 Tb14 Tb7 59.34(3) . .
O51 Tb15 O54 100.1(5) . .
O51 Tb15 O61 128.8(6) . .
O54 Tb15 O61 84.0(6) . .
O51 Tb15 O71 77.7(5) . .
O54 Tb15 O71 79.4(4) . .
O61 Tb15 O71 151.1(6) . .
O51 Tb15 O29 113.6(5) . .
O54 Tb15 O29 145.6(5) . .
O61 Tb15 O29 69.8(5) . .
O71 Tb15 O29 113.6(4) . .
O51 Tb15 O30 83.4(5) . .
O54 Tb15 O30 145.3(5) . .
O61 Tb15 O30 120.8(6) . .
O71 Tb15 O30 67.6(4) . .
O29 Tb15 O30 51.1(4) . .
O51 Tb15 O27 145.7(5) . .
O54 Tb15 O27 78.9(5) . .
O61 Tb15 O27 85.4(6) . .
O71 Tb15 O27 68.4(5) . .
O29 Tb15 O27 77.2(5) . .
O30 Tb15 O27 79.4(5) . .
O51 Tb15 O78 68.9(5) . .
O54 Tb15 O78 122.6(5) . .
O61 Tb15 O78 66.5(6) . .
O71 Tb15 O78 142.2(5) . .
O29 Tb15 O78 67.2(5) . .
O30 Tb15 O78 91.1(5) . .
O27 Tb15 O78 140.3(6) . .
O51 Tb15 O80 68.5(6) . .
O54 Tb15 O80 61.3(5) . .
O61 Tb15 O80 69.4(6) . .
O71 Tb15 O80 120.6(4) . .
O29 Tb15 O80 124.2(4) . .
O30 Tb15 O80 146.5(6) . .
O27 Tb15 O80 134.1(6) . .
O78 Tb15 O80 62.4(5) . .
O51 Tb15 C30 99.4(6) . .
O54 Tb15 C30 156.1(6) . .
O61 Tb15 C30 94.5(6) . .
O71 Tb15 C30 91.4(5) . .
O29 Tb15 C30 24.7(5) . .
O30 Tb15 C30 26.3(5) . .
O27 Tb15 C30 77.2(6) . .
O78 Tb15 C30 77.7(6) . .
O80 Tb15 C30 140.1(5) . .
O51 Tb15 Tb15 94.9(3) . 4_755
O54 Tb15 Tb15 86.6(3) . 4_755
O61 Tb15 Tb15 34.0(5) . 4_755
O71 Tb15 Tb15 162.6(3) . 4_755
O29 Tb15 Tb15 83.8(3) . 4_755
O30 Tb15 Tb15 127.8(3) . 4_755
O27 Tb15 Tb15 119.1(4) . 4_755
O78 Tb15 Tb15 42.1(3) . 4_755
O80 Tb15 Tb15 42.3(3) . 4_755
C30 Tb15 Tb15 105.5(4) . 4_755
O51 Tb15 Tb2 67.0(3) . .
O54 Tb15 Tb2 115.2(3) . .
O61 Tb15 Tb2 154.5(4) . .
O71 Tb15 Tb2 36.3(3) . .
O29 Tb15 Tb2 85.7(3) . .
O30 Tb15 Tb2 34.8(3) . .
O27 Tb15 Tb2 82.3(4) . .
O78 Tb15 Tb2 111.1(3) . .
O80 Tb15 Tb2 133.7(4) . .
C30 Tb15 Tb2 61.0(4) . .
Tb15 Tb15 Tb2 153.15(2) 4_755 .
O66 Tb16 O13 143.3(5) . .
O66 Tb16 O21 82.4(5) . .
O13 Tb16 O21 105.5(6) . .
O66 Tb16 O40 115.6(5) . .
O13 Tb16 O40 79.8(5) . .
O21 Tb16 O40 142.9(5) . .
O66 Tb16 O64 73.7(4) . .
O13 Tb16 O64 78.9(5) . .
O21 Tb16 O64 141.0(4) . .
O40 Tb16 O64 76.0(5) . .
O66 Tb16 O60 141.4(5) . .
O13 Tb16 O60 71.9(5) . .
O21 Tb16 O60 69.3(5) . .
O40 Tb16 O60 78.1(5) . .
O64 Tb16 O60 143.8(4) . .
O66 Tb16 O17W 73.6(5) . .
O13 Tb16 O17W 142.9(5) . .
O21 Tb16 O17W 76.0(5) . .
O40 Tb16 O17W 78.6(5) . .
O64 Tb16 O17W 123.7(5) . .
O60 Tb16 O17W 74.4(5) . .
O66 Tb16 O69 71.4(5) . .
O13 Tb16 O69 76.2(5) . .
O21 Tb16 O69 74.7(5) . .
O40 Tb16 O69 140.4(5) . .
O64 Tb16 O69 68.8(5) . .
O60 Tb16 O69 122.2(5) . .
O17W Tb16 O69 136.7(4) . .
O66 Tb16 C39 95.0(5) . .
O13 Tb16 C39 97.4(6) . .
O21 Tb16 C39 144.8(5) . .
O40 Tb16 C39 20.6(6) . .
O64 Tb16 C39 69.0(5) . .
O60 Tb16 C39 93.7(5) . .
O17W Tb16 C39 69.6(5) . .
O69 Tb16 C39 137.8(5) . .
O66 Tb16 Tb19 40.2(3) . .
O13 Tb16 Tb19 119.4(4) . .
O21 Tb16 Tb19 122.6(4) . .
O40 Tb16 Tb19 82.1(4) . .
O64 Tb16 Tb19 40.6(3) . .
O60 Tb16 Tb19 155.0(4) . .
O17W Tb16 Tb19 86.9(4) . .
O69 Tb16 Tb19 82.8(3) . .
C39 Tb16 Tb19 63.9(4) . .
O66 Tb16 Tb2 36.2(3) . .
O13 Tb16 Tb2 114.3(4) . .
O21 Tb16 Tb2 65.3(3) . .
O40 Tb16 Tb2 146.6(4) . .
O64 Tb16 Tb2 77.4(3) . .
O60 Tb16 Tb2 134.2(3) . .
O17W Tb16 Tb2 100.2(3) . .
O69 Tb16 Tb2 38.0(3) . .
C39 Tb16 Tb2 127.8(4) . .
Tb19 Tb16 Tb2 64.56(3) . .
O66 Tb16 Tb9 77.4(3) . .
O13 Tb16 Tb9 66.3(3) . .
O21 Tb16 Tb9 111.2(3) . .
O40 Tb16 Tb9 104.5(3) . .
O64 Tb16 Tb9 34.1(3) . .
O60 Tb16 Tb9 136.7(4) . .
O17W Tb16 Tb9 148.9(4) . .
O69 Tb16 Tb9 36.6(3) . .
C39 Tb16 Tb9 102.3(4) . .
Tb19 Tb16 Tb9 63.35(3) . .
Tb2 Tb16 Tb9 60.06(2) . .
O11W Tb17 O72 97.2(6) . .
O11W Tb17 O52 138.7(5) . .
O72 Tb17 O52 72.0(5) . .
O11W Tb17 O12 78.9(6) . .
O72 Tb17 O12 143.5(5) . .
O52 Tb17 O12 133.0(5) . .
O11W Tb17 O74 137.2(5) . .
O72 Tb17 O74 74.4(5) . .
O52 Tb17 O74 79.5(4) . .
O12 Tb17 O74 84.0(5) . .
O11W Tb17 O67 72.7(5) . .
O72 Tb17 O67 65.9(4) . .
O52 Tb17 O67 130.6(4) . .
O12 Tb17 O67 78.5(5) . .
O74 Tb17 O67 65.5(4) . .
O11W Tb17 O10 75.3(6) . .
O72 Tb17 O10 142.4(5) . .
O52 Tb17 O10 89.4(5) . .
O12 Tb17 O10 72.3(5) . .
O74 Tb17 O10 135.2(6) . .
O67 Tb17 O10 140.0(5) . .
O11W Tb17 O2W 68.5(5) . .
O72 Tb17 O2W 73.8(5) . .
O52 Tb17 O2W 70.2(5) . .
O12 Tb17 O2W 134.3(5) . .
O74 Tb17 O2W 141.4(5) . .
O67 Tb17 O2W 118.5(5) . .
O10 Tb17 O2W 69.2(6) . .
O11W Tb17 O11 131.3(6) . .
O72 Tb17 O11 131.5(5) . .
O52 Tb17 O11 69.6(5) . .
O12 Tb17 O11 63.4(5) . .
O74 Tb17 O11 70.5(5) . .
O67 Tb17 O11 123.7(5) . .
O10 Tb17 O11 65.0(6) . .
O2W Tb17 O11 117.7(5) . .
O11W Tb17 Tb13 135.8(4) . .
O72 Tb17 Tb13 40.6(3) . .
O52 Tb17 Tb13 54.8(3) . .
O12 Tb17 Tb13 124.5(3) . .
O74 Tb17 Tb13 40.5(4) . .
O67 Tb17 Tb13 76.3(3) . .
O10 Tb17 Tb13 143.4(3) . .
O2W Tb17 Tb13 101.1(4) . .
O11 Tb17 Tb13 92.2(4) . .
O11W Tb17 Tb11 74.4(4) . .
O72 Tb17 Tb11 33.5(3) . .
O52 Tb17 Tb11 105.3(4) . .
O12 Tb17 Tb11 113.4(3) . .
O74 Tb17 Tb11 77.1(4) . .
O67 Tb17 Tb11 35.6(3) . .
O10 Tb17 Tb11 147.2(4) . .
O2W Tb17 Tb11 88.1(4) . .
O11 Tb17 Tb11 147.6(4) . .
Tb13 Tb17 Tb11 62.10(3) . .
O11W Tb17 Tb1 104.4(4) . .
O72 Tb17 Tb1 74.7(3) . .
O52 Tb17 Tb1 110.4(3) . .
O12 Tb17 Tb1 71.3(3) . .
O74 Tb17 Tb1 32.9(3) . .
O67 Tb17 Tb1 34.5(3) . .
O10 Tb17 Tb1 142.9(4) . .
O2W Tb17 Tb1 146.4(4) . .
O11 Tb17 Tb1 92.1(4) . .
Tb13 Tb17 Tb1 60.02(3) . .
Tb11 Tb17 Tb1 58.78(3) . .
O56 Tb18 O20W 87.0(6) . .
O56 Tb18 O8 142.5(5) . .
O20W Tb18 O8 79.7(6) . .
O56 Tb18 O39 74.2(5) . .
O20W Tb18 O39 139.0(6) . .
O8 Tb18 O39 135.5(6) . .
O56 Tb18 O77 74.8(5) . .
O20W Tb18 O77 141.2(5) . .
O8 Tb18 O77 94.2(5) . .
O39 Tb18 O77 68.5(5) . .
O56 Tb18 O9 140.5(5) . .
O20W Tb18 O9 132.5(6) . .
O8 Tb18 O9 63.3(6) . .
O39 Tb18 O9 72.5(6) . .
O77 Tb18 O9 73.6(6) . .
O56 Tb18 O57 68.4(5) . .
O20W Tb18 O57 74.1(5) . .
O8 Tb18 O57 74.3(6) . .
O39 Tb18 O57 127.7(5) . .
O77 Tb18 O57 67.4(5) . .
O9 Tb18 O57 118.7(6) . .
O56 Tb18 O7 143.7(6) . .
O20W Tb18 O7 73.6(7) . .
O8 Tb18 O7 64.4(6) . .
O39 Tb18 O7 100.6(6) . .
O77 Tb18 O7 137.8(6) . .
O9 Tb18 O7 64.3(7) . .
O57 Tb18 O7 131.0(5) . .
O56 Tb18 O4W 73.7(5) . .
O20W Tb18 O4W 70.1(5) . .
O8 Tb18 O4W 131.4(6) . .
O39 Tb18 O4W 69.8(5) . .
O77 Tb18 O4W 132.9(5) . .
O9 Tb18 O4W 112.9(6) . .
O57 Tb18 O4W 128.3(6) . .
O7 Tb18 O4W 71.0(6) . .
O56 Tb18 Tb12 39.6(3) . .
O20W Tb18 Tb12 126.1(5) . .
O8 Tb18 Tb12 134.3(4) . .
O39 Tb18 Tb12 50.1(4) . .
O77 Tb18 Tb12 41.0(4) . .
O9 Tb18 Tb12 101.4(4) . .
O57 Tb18 Tb12 78.1(3) . .
O7 Tb18 Tb12 150.7(4) . .
O4W Tb18 Tb12 94.3(4) . .
O56 Tb18 Tb8 77.3(3) . .
O20W Tb18 Tb8 109.2(4) . .
O8 Tb18 Tb8 74.5(4) . .
O39 Tb18 Tb8 101.8(4) . .
O77 Tb18 Tb8 34.0(3) . .
O9 Tb18 Tb8 89.3(4) . .
O57 Tb18 Tb8 35.8(3) . .
O7 Tb18 Tb8 137.8(5) . .
O4W Tb18 Tb8 151.0(4) . .
Tb12 Tb18 Tb8 61.95(3) . .
O56 Tb18 Tb3 34.4(3) . .
O20W Tb18 Tb3 70.3(4) . .
O8 Tb18 Tb3 108.4(5) . .
O39 Tb18 Tb3 106.3(4) . .
O77 Tb18 Tb3 75.7(4) . .
O9 Tb18 Tb3 147.3(4) . .
O57 Tb18 Tb3 35.8(4) . .
O7 Tb18 Tb3 143.9(5) . .
O4W Tb18 Tb3 96.2(4) . .
Tb12 Tb18 Tb3 60.34(3) . .
Tb8 Tb18 Tb3 58.49(3) . .
O12W Tb19 O64 141.8(6) . .
O12W Tb19 O66 140.6(6) . .
O64 Tb19 O66 72.2(4) . .
O12W Tb19 O41 93.1(6) . .
O64 Tb19 O41 70.9(5) . .
O66 Tb19 O41 79.9(5) . .
O12W Tb19 O19W 72.3(7) . .
O64 Tb19 O19W 142.5(6) . .
O66 Tb19 O19W 85.8(5) . .
O41 Tb19 O19W 135.6(5) . .
O12W Tb19 O75 136.2(5) . .
O64 Tb19 O75 65.5(4) . .
O66 Tb19 O75 65.4(4) . .
O41 Tb19 O75 130.4(5) . .
O19W Tb19 O75 78.0(6) . .
O12W Tb19 O14W 71.7(7) . .
O64 Tb19 O14W 96.2(6) . .
O66 Tb19 O14W 136.5(6) . .
O41 Tb19 O14W 136.9(5) . .
O19W Tb19 O14W 79.0(6) . .
O75 Tb19 O14W 71.6(6) . .
O12W Tb19 O13W 69.9(7) . .
O64 Tb19 O13W 72.1(6) . .
O66 Tb19 O13W 138.7(5) . .
O41 Tb19 O13W 69.3(5) . .
O19W Tb19 O13W 135.5(6) . .
O75 Tb19 O13W 115.8(5) . .
O14W Tb19 O13W 67.7(6) . .
O12W Tb19 O3W 69.0(6) . .
O64 Tb19 O3W 129.0(5) . .
O66 Tb19 O3W 72.6(6) . .
O41 Tb19 O3W 67.6(5) . .
O19W Tb19 O3W 68.0(6) . .
O75 Tb19 O3W 127.0(5) . .
O14W Tb19 O3W 134.5(7) . .
O13W Tb19 O3W 117.0(6) . .
O12W Tb19 Tb16 147.3(4) . .
O64 Tb19 Tb16 40.7(3) . .
O66 Tb19 Tb16 38.5(3) . .
O41 Tb19 Tb16 54.8(4) . .
O19W Tb19 Tb16 124.3(4) . .
O75 Tb19 Tb16 76.5(3) . .
O14W Tb19 Tb16 134.9(5) . .
O13W Tb19 Tb16 100.2(4) . .
O3W Tb19 Tb16 90.3(5) . .
O12W Tb19 Tb9 143.7(5) . .
O64 Tb19 Tb9 32.4(3) . .
O66 Tb19 Tb9 75.0(3) . .
O41 Tb19 Tb9 103.2(4) . .
O19W Tb19 Tb9 113.3(5) . .
O75 Tb19 Tb9 35.9(3) . .
O14W Tb19 Tb9 74.3(5) . .
O13W Tb19 Tb9 85.7(5) . .
O3W Tb19 Tb9 147.3(5) . .
Tb16 Tb19 Tb9 61.26(3) . .
O12W Tb19 Tb2 143.8(5) . .
O64 Tb19 Tb2 73.6(3) . .
O66 Tb19 Tb2 33.0(3) . .
O41 Tb19 Tb2 111.0(4) . .
O19W Tb19 Tb2 71.6(5) . .
O75 Tb19 Tb2 34.5(3) . .
O14W Tb19 Tb2 103.7(5) . .
O13W Tb19 Tb2 143.2(5) . .
O3W Tb19 Tb2 94.9(4) . .
Tb16 Tb19 Tb2 59.44(3) . .
Tb9 Tb19 Tb2 57.92(3) . .
C1 O1 Tb7 115.4(15) . .
C2 O2 Tb7 110.2(14) . .
C3 O3 Tb7 124.1(13) . .
C7 O4 Tb6 120.1(13) . .
C8 O5 Tb6 106.3(11) . .
C9 O6 Tb6 122.3(15) . .
C13 O7 Tb18 116.7(15) . .
C14 O8 Tb18 119.5(17) . .
C15 O9 Tb18 113.5(16) . .
C19 O10 Tb17 116.6(15) . .
C20 O11 Tb17 104.3(14) . .
C21 O12 Tb17 124.0(12) . .
C25 O13 Tb16 145.9(13) . .
C25 O13 Tb6 94.0(13) . .
Tb16 O13 Tb6 109.0(5) . .
C25 O14 Tb9 130.7(14) . .
C25 O14 Tb3 121.3(15) . .
Tb9 O14 Tb3 103.6(5) . .
C25 O15 Tb12 149.0(13) . .
C25 O15 Tb6 90.7(11) . .
Tb12 O15 Tb6 110.3(5) . .
C26 O16 Tb12 148.7(12) . .
C26 O16 Tb14 96.8(11) . .
Tb12 O16 Tb14 112.6(6) . .
C26 O17 Tb13 145.7(13) . .
C26 O17 Tb14 96.5(11) . .
Tb13 O17 Tb14 108.4(5) . .
C26 O18 Tb8 131.5(14) . .
C26 O18 Tb1 124.8(14) . .
Tb8 O18 Tb1 102.9(4) . .
C27 O19 Tb11 129.8(16) . .
C27 O19 Tb2 123.5(16) . .
Tb11 O19 Tb2 106.3(4) . .
C27 O20 Tb13 144.9(15) . .
C27 O20 Tb7 97.3(14) . .
Tb13 O20 Tb7 111.2(6) . .
C27 O21 Tb16 141.7(14) . .
C27 O21 Tb7 94.6(14) . .
Tb16 O21 Tb7 110.1(5) . .
C28 O22 Tb3 145.9(14) . .
C28 O22 Tb4 99.6(14) . .
Tb3 O22 Tb4 109.3(7) . .
C28 O23 Tb10 131.4(12) . .
C28 O23 Tb8 123.8(12) . .
Tb10 O23 Tb8 104.8(6) . .
C28 O24 Tb5 150.2(13) . .
C28 O24 Tb4 96.1(12) . .
Tb5 O24 Tb4 111.7(6) . .
C29 O25 Tb5 155.7(16) . .
C29 O25 Tb10 89.1(14) . .
Tb5 O25 Tb10 112.9(5) . .
C29 O26 Tb1 150.8(17) . .
C29 O26 Tb10 95.6(14) . .
Tb1 O26 Tb10 111.3(7) . .
C29 O27 Tb11 124.6(14) . .
C29 O27 Tb15 129.5(13) . .
Tb11 O27 Tb15 105.5(6) . .
C30 O28 Tb9 130.1(13) . .
C30 O28 Tb4 123.0(13) . .
Tb9 O28 Tb4 106.7(5) . .
C30 O29 Tb5 146.1(15) . .
C30 O29 Tb15 99.2(13) . .
Tb5 O29 Tb15 111.6(5) . .
C30 O30 Tb2 156.4(13) . .
C30 O30 Tb15 95.0(12) . .
Tb2 O30 Tb15 107.9(5) . .
C31 O31 Tb3 91.3(15) . .
C31 O31 Tb9 136.8(17) . .
Tb3 O31 Tb9 95.8(7) . .
C31 O33 Tb8 110.3(16) . .
C31 O33 Tb3 103.3(16) . .
Tb8 O33 Tb3 109.6(6) . .
C31 O33 Tb12 127.3(15) . .
Tb8 O33 Tb12 104.3(7) . .
Tb3 O33 Tb12 101.0(6) . .
C32 O35 Tb14 142.9(18) . .
C35 O36 Tb3 131.6(14) . .
C35 O37 Tb4 147.8(14) . .
C37 O38 Tb12 107.6(15) . .
C37 O39 Tb18 144.5(14) . .
C37 O39 Tb12 86.0(13) . .
Tb18 O39 Tb12 88.0(5) . .
C39 O40 Tb16 113.1(14) . .
C39 O41 Tb19 144.3(14) . .
C40 O42 Tb9 134.4(16) . .
C40 O43 Tb4 147.4(15) . .
C43 O44 Tb1 130.1(12) . .
C43 O45 Tb10 139.6(16) . .
C45 O47 Tb10 135.2(2) . .
C45 O47 Tb10 135.2(2) . 4_755
Tb10 O47 Tb10 89.7(4) . 4_755
C47 O48 Tb8 132.9(16) . .
C47 O49 Tb10 149.7(18) . .
C49 O50 Tb2 136.4(15) . .
C49 O51 Tb15 144.8(14) . .
C51 O52 Tb17 137.9(13) . .
C51 O53 Tb13 108.2(13) . .
C53 O54 Tb15 142.7(10) . .
C53 O55 Tb11 133.8(10) . .
Tb12 O56 Tb18 100.3(6) . .
Tb12 O56 Tb3 107.0(5) . .
Tb18 O56 Tb3 111.5(5) . .
Tb12 O56 H56A 112.5 . .
Tb18 O56 H56A 112.5 . .
Tb3 O56 H56A 112.5 . .
Tb8 O57 Tb3 105.4(6) . .
Tb8 O57 Tb18 107.5(6) . .
Tb3 O57 Tb18 107.7(5) . .
Tb8 O57 H57A 111.9 . .
Tb3 O57 H57A 111.9 . .
Tb18 O57 H57A 111.9 . .
Tb4 O58 Tb4 112.5(8) 4_755 .
Tb4 O58 Tb5 108.3(7) 4_755 .
Tb4 O58 Tb5 108.3(7) . .
Tb4 O58 H58A 109.3 4_755 .
Tb4 O58 H58A 109.3 . .
Tb5 O58 H58A 109.3 . .
Tb14 O59 Tb6 97.8(4) . .
Tb14 O59 Tb7 97.5(4) . .
Tb6 O59 Tb7 95.7(5) . .
Tb14 O59 H59A 120.1 . .
Tb6 O59 H59A 120.1 . .
Tb7 O59 H59A 120.1 . .
Tb7 O60 Tb6 97.1(6) . .
Tb7 O60 Tb16 111.8(5) . .
Tb6 O60 Tb16 108.9(5) . .
Tb7 O60 H60A 112.7 . .
Tb6 O60 H60A 112.7 . .
Tb16 O60 H60A 112.7 . .
Tb15 O61 Tb15 112.0(9) 4_755 .
Tb15 O61 Tb5 108.7(5) 4_755 .
Tb15 O61 Tb5 108.7(5) . .
Tb15 O61 H61A 109.1 4_755 .
Tb15 O61 H61A 109.1 . .
Tb5 O61 H61A 109.1 . .
Tb10 O62 Tb10 108.5(8) . 4_755
Tb10 O62 Tb5 109.8(6) . .
Tb10 O62 Tb5 109.8(6) 4_755 .
Tb10 O62 H62A 109.6 . .
Tb10 O62 H62A 109.6 4_755 .
Tb5 O62 H62A 109.6 . .
Tb6 O63 Tb7 96.2(4) . .
Tb6 O63 Tb14 96.4(4) . .
Tb7 O63 Tb14 96.3(4) . .
Tb6 O63 H63A 120.7 . .
Tb7 O63 H63A 120.7 . .
Tb14 O63 H63A 120.7 . .
Tb9 O64 Tb19 114.0(5) . .
Tb9 O64 Tb16 110.5(6) . .
Tb19 O64 Tb16 98.8(4) . .
Tb9 O64 H64A 111.0 . .
Tb19 O64 H64A 111.0 . .
Tb16 O64 H64A 111.0 . .
Tb8 O65 Tb10 113.3(5) . .
Tb8 O65 Tb1 110.8(5) . .
Tb10 O65 Tb1 107.3(5) . .
Tb8 O65 H65A 108.4 . .
Tb10 O65 H65A 108.4 . .
Tb1 O65 H65A 108.4 . .
Tb16 O66 Tb2 108.4(6) . .
Tb16 O66 Tb19 101.2(5) . .
Tb2 O66 Tb19 113.2(5) . .
Tb16 O66 H66A 111.2 . .
Tb2 O66 H66A 111.2 . .
Tb19 O66 H66A 111.2 . .
Tb1 O67 Tb11 107.9(5) . .
Tb1 O67 Tb17 109.7(5) . .
Tb11 O67 Tb17 108.0(5) . .
Tb1 O67 H67A 110.4 . .
Tb11 O67 H67A 110.4 . .
Tb17 O67 H67A 110.4 . .
Tb6 O68 Tb14 96.9(5) . .
Tb6 O68 Tb12 110.2(6) . .
Tb14 O68 Tb12 110.5(6) . .
Tb6 O68 H68A 112.7 . .
Tb14 O68 H68A 112.7 . .
Tb12 O68 H68A 112.7 . .
Tb2 O69 Tb9 106.9(5) . .
Tb2 O69 Tb16 101.7(5) . .
Tb9 O69 Tb16 105.0(5) . .
Tb2 O69 H69A 114.0 . .
Tb9 O69 H69A 114.0 . .
Tb16 O69 H69A 114.0 . .
Tb14 O70 Tb7 99.6(5) . .
Tb14 O70 Tb13 110.3(5) . .
Tb7 O70 Tb13 107.6(5) . .
Tb14 O70 H70A 112.8 . .
Tb7 O70 H70A 112.8 . .
Tb13 O70 H70A 112.8 . .
Tb11 O71 Tb15 112.7(5) . .
Tb11 O71 Tb2 111.4(5) . .
Tb15 O71 Tb2 108.3(5) . .
Tb11 O71 H71A 108.1 . .
Tb15 O71 H71A 108.1 . .
Tb2 O71 H71A 108.1 . .
Tb11 O72 Tb17 112.6(5) . .
Tb11 O72 Tb13 110.9(5) . .
Tb17 O72 Tb13 99.5(6) . .
Tb11 O72 H72A 111.1 . .
Tb17 O72 H72A 111.1 . .
Tb13 O72 H72A 111.1 . .
Tb1 O73 Tb11 107.7(5) . .
Tb1 O73 Tb13 101.7(5) . .
Tb11 O73 Tb13 104.6(5) . .
Tb1 O73 H73A 113.9 . .
Tb11 O73 H73A 113.9 . .
Tb13 O73 H73A 113.9 . .
Tb1 O74 Tb13 108.0(6) . .
Tb1 O74 Tb17 112.3(5) . .
Tb13 O74 Tb17 97.9(5) . .
Tb1 O74 H74A 112.5 . .
Tb13 O74 H74A 112.5 . .
Tb17 O74 H74A 112.5 . .
Tb2 O75 Tb9 105.1(6) . .
Tb2 O75 Tb19 110.0(5) . .
Tb9 O75 Tb19 108.1(5) . .
Tb2 O75 H75A 111.1 . .
Tb9 O75 H75A 111.1 . .
Tb19 O75 H75A 111.1 . .
Tb9 O76 Tb4 114.0(6) . .
Tb9 O76 Tb3 110.6(5) . .
Tb4 O76 Tb3 106.2(6) . .
Tb9 O76 H76A 108.6 . .
Tb4 O76 H76A 108.6 . .
Tb3 O76 H76A 108.6 . .
Tb8 O77 Tb12 110.4(6) . .
Tb8 O77 Tb18 110.5(5) . .
Tb12 O77 Tb18 97.3(5) . .
Tb8 O77 H77A 112.6 . .
Tb12 O77 H77A 112.6 . .
Tb18 O77 H77A 112.6 . .
Tb15 O78 Tb15 95.7(7) 4_755 .
Tb4 O79 Tb4 94.3(8) 4_755 .
Tb15 O80 Tb15 95.3(6) 4_755 .
Tb10 O81 Tb10 96.2(7) . 4_755
Tb4 O82 Tb4 96.7(7) 4_755 .
Cl7 O106 O108 26(2) . .
Cl7 O108 O106 40(3) . .
O84 Cl1 O110 115.0(12) . .
O84 Cl1 O83 111.8(12) . .
O110 Cl1 O83 107.9(14) . .
O84 Cl1 O85 109.2(13) . .
O110 Cl1 O85 107.0(11) . .
O83 Cl1 O85 105.3(12) . .
O89 Cl2 O88 114.3(12) . .
O89 Cl2 O86 111.4(14) . .
O88 Cl2 O86 98.7(15) . .
O89 Cl2 O87 104.3(13) . .
O88 Cl2 O87 112.1(14) . .
O86 Cl2 O87 116.4(14) . .
O90 Cl3 O91 116.1(16) . .
O90 Cl3 O93 105.3(14) . .
O91 Cl3 O93 108.6(12) . .
O90 Cl3 O92 104.8(14) . .
O91 Cl3 O92 108.7(13) . .
O93 Cl3 O92 113.5(12) . .
O95 Cl4 O97 115(2) . .
O95 Cl4 O96 108.7(18) . .
O97 Cl4 O96 111.6(15) . .
O95 Cl4 O94 104(2) . .
O97 Cl4 O94 111.8(17) . .
O96 Cl4 O94 104.3(17) . .
O101 Cl5 O99 110.0(15) . .
O101 Cl5 O98 105.9(14) . .
O99 Cl5 O98 113.0(16) . .
O101 Cl5 O100 110.8(17) . .
O99 Cl5 O100 103.5(16) . .
O98 Cl5 O100 113.8(16) . .
O105 Cl6 O104 102.6(16) . .
O105 Cl6 O103 105.2(19) . .
O104 Cl6 O103 106.3(17) . .
O105 Cl6 O102 118(2) . .
O104 Cl6 O102 119.5(16) . .
O103 Cl6 O102 104.4(18) . .
O108 Cl7 O106 113(4) . .
O108 Cl7 O109 146(4) . .
O106 Cl7 O109 90(3) . .
O108 Cl7 O107 115(5) . .
O106 Cl7 O107 90(2) . .
O109 Cl7 O107 88(2) . .
O1 C1 C2 119(2) . .
O1 C1 C6 107(2) . .
C2 C1 C6 112(2) . .
O1 C1 H1A 105.9 . .
C2 C1 H1A 105.9 . .
C6 C1 H1A 105.9 . .
O2 C2 C1 99.8(18) . .
O2 C2 C3 109.2(17) . .
C1 C2 C3 107(2) . .
O2 C2 H2A 113.2 . .
C1 C2 H2A 113.2 . .
C3 C2 H2A 113.2 . .
O3 C3 C4 113(2) . .
O3 C3 C2 108.4(18) . .
C4 C3 C2 112.2(18) . .
O3 C3 H3A 107.8 . .
C4 C3 H3A 107.8 . .
C2 C3 H3A 107.8 . .
C3 C4 C5 117(2) . .
C3 C4 H4A 108.1 . .
C5 C4 H4A 108.1 . .
C3 C4 H4B 108.1 . .
C5 C4 H4B 108.1 . .
H4A C4 H4B 107.3 . .
C4 C5 C6 107(2) . .
C4 C5 H5A 110.4 . .
C6 C5 H5A 110.4 . .
C4 C5 H5B 110.4 . .
C6 C5 H5B 110.4 . .
H5A C5 H5B 108.6 . .
C5 C6 C1 106.3(19) . .
C5 C6 H6A 110.5 . .
C1 C6 H6A 110.5 . .
C5 C6 H6B 110.5 . .
C1 C6 H6B 110.5 . .
H6A C6 H6B 108.7 . .
C8 C7 C12 111(2) . .
C8 C7 O4 107.7(19) . .
C12 C7 O4 109(2) . .
C8 C7 H7A 109.5 . .
C12 C7 H7A 109.5 . .
O4 C7 H7A 109.5 . .
C7 C8 O5 110(2) . .
C7 C8 C9 119(2) . .
O5 C8 C9 104.4(16) . .
C7 C8 H8A 107.7 . .
O5 C8 H8A 107.7 . .
C9 C8 H8A 107.7 . .
C10 C9 O6 107.7(19) . .
C10 C9 C8 109(2) . .
O6 C9 C8 104(2) . .
C10 C9 H9A 112.1 . .
O6 C9 H9A 112.2 . .
C8 C9 H9A 112.2 . .
C9 C10 C11 116(3) . .
C9 C10 H10A 108.3 . .
C11 C10 H10A 108.3 . .
C9 C10 H10B 108.3 . .
C11 C10 H10B 108.3 . .
H10A C10 H10B 107.4 . .
C12 C11 C10 104(2) . .
C12 C11 H11A 110.9 . .
C10 C11 H11A 110.9 . .
C12 C11 H11B 110.9 . .
C10 C11 H11B 110.9 . .
H11A C11 H11B 108.9 . .
C7 C12 C11 113(2) . .
C7 C12 H12A 109.0 . .
C11 C12 H12A 109.0 . .
C7 C12 H12B 109.0 . .
C11 C12 H12B 109.0 . .
H12A C12 H12B 107.8 . .
C14 C13 O7 109(2) . .
C14 C13 C18 106(3) . .
O7 C13 C18 101(2) . .
C14 C13 H13A 113.3 . .
O7 C13 H13A 113.3 . .
C18 C13 H13A 113.3 . .
C15 C14 O8 97(3) . .
C15 C14 C13 119(3) . .
O8 C14 C13 102(3) . .
C15 C14 H14A 112.2 . .
O8 C14 H14A 112.2 . .
C13 C14 H14A 112.2 . .
C14 C15 O9 113(3) . .
C14 C15 C16 109(3) . .
O9 C15 C16 98(2) . .
C14 C15 H15A 112.0 . .
O9 C15 H15A 112.0 . .
C16 C15 H15A 112.0 . .
C17 C16 C15 110(3) . .
C17 C16 H16A 109.6 . .
C15 C16 H16A 109.6 . .
C17 C16 H16B 109.6 . .
C15 C16 H16B 109.6 . .
H16A C16 H16B 108.1 . .
C18 C17 C16 104(2) . .
C18 C17 H17A 111.0 . .
C16 C17 H17A 111.0 . .
C18 C17 H17B 111.0 . .
C16 C17 H17B 111.0 . .
H17A C17 H17B 109.0 . .
C17 C18 C13 107(3) . .
C17 C18 H18A 110.4 . .
C13 C18 H18A 110.4 . .
C17 C18 H18B 110.4 . .
C13 C18 H18B 110.4 . .
H18A C18 H18B 108.6 . .
O10 C19 C20 115(2) . .
O10 C19 C24 110(2) . .
C20 C19 C24 109(2) . .
O10 C19 H19A 107.3 . .
C20 C19 H19A 107.3 . .
C24 C19 H19A 107.3 . .
O11 C20 C19 109(2) . .
O11 C20 C21 105.3(18) . .
C19 C20 C21 116(2) . .
O11 C20 H20A 108.8 . .
C19 C20 H20A 108.8 . .
C21 C20 H20A 108.8 . .
O12 C21 C22 118.2(19) . .
O12 C21 C20 106(2) . .
C22 C21 C20 106.4(18) . .
O12 C21 H21A 108.7 . .
C22 C21 H21A 108.7 . .
C20 C21 H21A 108.7 . .
C23 C22 C21 107(3) . .
C23 C22 H22A 110.3 . .
C21 C22 H22A 110.3 . .
C23 C22 H22B 110.3 . .
C21 C22 H22B 110.3 . .
H22A C22 H22B 108.5 . .
C22 C23 C24 119(3) . .
C22 C23 H23A 107.5 . .
C24 C23 H23A 107.5 . .
C22 C23 H23B 107.5 . .
C24 C23 H23B 107.5 . .
H23A C23 H23B 107.0 . .
C23 C24 C19 105(2) . .
C23 C24 H24A 110.7 . .
C19 C24 H24A 110.7 . .
C23 C24 H24B 110.7 . .
C19 C24 H24B 110.7 . .
H24A C24 H24B 108.8 . .
O13 C25 O15 122.6(18) . .
O13 C25 O14 117(2) . .
O15 C25 O14 120.8(19) . .
O13 C25 Tb6 60.3(11) . .
O15 C25 Tb6 62.3(10) . .
O14 C25 Tb6 176.8(17) . .
O18 C26 O17 123.2(19) . .
O18 C26 O16 120.1(19) . .
O17 C26 O16 114.4(16) . .
O18 C26 Tb14 172.1(18) . .
O17 C26 Tb14 58.5(9) . .
O16 C26 Tb14 56.5(9) . .
O19 C27 O20 123(2) . .
O19 C27 O21 122(2) . .
O20 C27 O21 115(2) . .
O19 C27 Tb7 175.3(19) . .
O20 C27 Tb7 56.7(11) . .
O21 C27 Tb7 58.0(11) . .
O22 C28 O23 127(2) . .
O22 C28 O24 113(2) . .
O23 C28 O24 119.5(18) . .
O22 C28 Tb4 55.9(12) . .
O23 C28 Tb4 175.2(16) . .
O24 C28 Tb4 57.2(11) . .
O26 C29 O25 122(2) . .
O26 C29 O27 124(2) . .
O25 C29 O27 115(2) . .
O26 C29 Tb10 59.3(13) . .
O25 C29 Tb10 62.2(12) . .
O27 C29 Tb10 174.6(17) . .
O29 C30 O28 130(2) . .
O29 C30 O30 115(2) . .
O28 C30 O30 115.1(18) . .
O29 C30 Tb15 56.0(11) . .
O28 C30 Tb15 173.4(17) . .
O30 C30 Tb15 58.7(11) . .
O32 C31 O33 139(3) . .
O32 C31 O31 108(3) . .
O33 C31 O31 109(2) . .
O32 C31 Tb3 151(2) . .
O33 C31 Tb3 50.2(12) . .
O31 C31 Tb3 59.7(13) . .
O34 C32 O35 118(3) . .
O34 C32 C33 112(3) . .
O35 C32 C33 126(3) . .
C32 C33 H33A 109.5 . .
C32 C33 H33B 109.5 . .
H33A C33 H33B 109.5 . .
C32 C33 H33C 109.5 . .
H33A C33 H33C 109.5 . .
H33B C33 H33C 109.5 . .
C35 C34 H34A 109.5 . .
C35 C34 H34B 109.5 . .
H34A C34 H34B 109.5 . .
C35 C34 H34C 109.5 . .
H34A C34 H34C 109.5 . .
H34B C34 H34C 109.5 . .
O37 C35 C34 129(2) . .
O37 C35 O36 119.3(19) . .
C34 C35 O36 111(2) . .
C37 C36 H36A 109.5 . .
C37 C36 H36B 109.5 . .
H36A C36 H36B 109.5 . .
C37 C36 H36C 109.5 . .
H36A C36 H36C 109.5 . .
H36B C36 H36C 109.5 . .
O38 C37 O39 119(2) . .
O38 C37 C36 121.9(19) . .
O39 C37 C36 119.3(19) . .
O38 C37 Tb12 49.3(12) . .
O39 C37 Tb12 69.8(12) . .
C36 C37 Tb12 170.3(14) . .
C39 C38 H38A 109.5 . .
C39 C38 H38B 109.5 . .
H38A C38 H38B 109.5 . .
C39 C38 H38C 109.5 . .
H38A C38 H38C 109.5 . .
H38B C38 H38C 109.5 . .
O40 C39 O41 122(2) . .
O40 C39 C38 130(2) . .
O41 C39 C38 107(2) . .
O40 C39 Tb16 46.3(11) . .
O41 C39 Tb16 76.5(12) . .
C38 C39 Tb16 175.3(16) . .
O43 C40 O42 122(2) . .
O43 C40 C41 124(2) . .
O42 C40 C41 114(2) . .
C40 C41 H41A 109.5 . .
C40 C41 H41B 109.5 . .
H41A C41 H41B 109.5 . .
C40 C41 H41C 109.5 . .
H41A C41 H41C 109.5 . .
H41B C41 H41C 109.5 . .
C43 C42 H42A 109.5 . .
C43 C42 H42B 109.5 . .
H42A C42 H42B 109.5 . .
C43 C42 H42C 109.5 . .
H42A C42 H42C 109.5 . .
H42B C42 H42C 109.5 . .
O45 C43 O44 128.3(19) . .
O45 C43 C42 114(2) . .
O44 C43 C42 118(2) . .
C45 C44 H44A 116.2 . .
C45 C44 H44B 106.1 . .
H44A C44 H44B 109.6 . .
O46 C45 O47 124.1(19) . .
O46 C45 C44 109.7(17) . .
O47 C45 C44 126.2(18) . .
C47 C46 H46A 109.5 . .
C47 C46 H46B 109.5 . .
H46A C46 H46B 109.5 . .
C47 C46 H46C 109.5 . .
H46A C46 H46C 109.5 . .
H46B C46 H46C 109.5 . .
O49 C47 O48 120(3) . .
O49 C47 C46 123(3) . .
O48 C47 C46 116(2) . .
C49 C48 H48A 109.5 . .
C49 C48 H48B 109.5 . .
H48A C48 H48B 109.5 . .
C49 C48 H48C 109.5 . .
H48A C48 H48C 109.5 . .
H48B C48 H48C 109.5 . .
O51 C49 O50 120(2) . .
O51 C49 C48 119(2) . .
O50 C49 C48 120(2) . .
C51 C50 H50A 109.5 . .
C51 C50 H50B 109.5 . .
H50A C50 H50B 109.5 . .
C51 C50 H50C 109.5 . .
H50A C50 H50C 109.5 . .
H50B C50 H50C 109.5 . .
O53 C51 O52 127.6(18) . .
O53 C51 C50 121.2(19) . .
O52 C51 C50 110.9(18) . .
O53 C51 Tb13 49.8(10) . .
O52 C51 Tb13 77.8(10) . .
C50 C51 Tb13 169.9(13) . .
C53 C52 H52A 109.5 . .
C53 C52 H52B 109.5 . .
H52A C52 H52B 109.5 . .
C53 C52 H52C 109.5 . .
H52A C52 H52C 109.5 . .
H52B C52 H52C 109.5 . .
O54 C53 O55 124.7(13) . .
O54 C53 C52 118.6(14) . .
O55 C53 C52 116.0(14) . .

loop_
_geom_bond_atom_site_label_1
_geom_bond_atom_site_label_2
_geom_bond_distance
_geom_bond_site_symmetry_2
Tb1 O74 2.314(12) .
Tb1 O26 2.315(15) .
Tb1 O73 2.372(14) .
Tb1 O67 2.376(12) .
Tb1 O44 2.388(14) .
Tb1 O65 2.429(13) .
Tb1 O6W 2.474(19) .
Tb1 O18 2.517(13) .
Tb1 Tb13 3.7987(15) .
Tb1 Tb11 3.8582(18) .
Tb1 Tb10 3.8754(14) .
Tb1 Tb8 3.9369(15) .
Tb2 O50 2.330(15) .
Tb2 O30 2.341(14) .
Tb2 O66 2.353(13) .
Tb2 O69 2.381(14) .
Tb2 O75 2.395(14) .
Tb2 O71 2.435(13) .
Tb2 O7W 2.449(14) .
Tb2 O19 2.525(14) .
Tb2 Tb16 3.7848(14) .
Tb2 Tb9 3.8380(14) .
Tb2 Tb15 3.9081(14) .
Tb2 Tb19 3.9694(17) .
Tb3 O22 2.364(14) .
Tb3 O33 2.365(17) .
Tb3 O56 2.403(13) .
Tb3 O36 2.407(15) .
Tb3 O57 2.432(17) .
Tb3 O16W 2.462(16) .
Tb3 O76 2.472(16) .
Tb3 O14 2.554(18) .
Tb3 O31 2.59(2) .
Tb3 C31 3.00(3) .
Tb3 Tb12 3.8284(15) .
Tb3 Tb8 3.8573(17) .
Tb4 O37 2.265(16) .
Tb4 O43 2.31(2) .
Tb4 O58 2.323(11) .
Tb4 O76 2.402(13) .
Tb4 O22 2.415(16) .
Tb4 O24 2.432(14) .
Tb4 O28 2.501(13) .
Tb4 O82 2.585(14) .
Tb4 O79 2.634(17) .
Tb4 C28 2.88(2) .
Tb4 Tb4 3.8624(19) 4_755
Tb5 O25 2.319(13) 4_755
Tb5 O25 2.319(12) .
Tb5 O29 2.356(13) 4_755
Tb5 O29 2.356(13) .
Tb5 O24 2.362(13) 4_755
Tb5 O24 2.362(13) .
Tb5 O62 2.47(2) .
Tb5 O61 2.535(19) .
Tb5 O58 2.57(2) .
Tb5 Tb10 3.9645(19) .
Tb5 Tb10 3.9646(19) 4_755
Tb5 Tb15 3.9663(18) 4_755
Tb6 O63 2.378(13) .
Tb6 O59 2.385(14) .
Tb6 O68 2.390(18) .
Tb6 O60 2.393(15) .
Tb6 O6 2.40(2) .
Tb6 O4 2.433(17) .
Tb6 O13 2.475(15) .
Tb6 O15 2.519(13) .
Tb6 O5 2.555(13) .
Tb6 C25 2.843(19) .
Tb6 Tb7 3.5705(15) .
Tb6 Tb14 3.5934(18) .
Tb7 O60 2.369(15) .
Tb7 O70 2.383(16) .
Tb7 O63 2.419(13) .
Tb7 O3 2.421(16) .
Tb7 O59 2.432(14) .
Tb7 O1 2.439(14) .
Tb7 O20 2.452(13) .
Tb7 O21 2.477(15) .
Tb7 O2 2.517(17) .
Tb7 C27 2.91(2) .
Tb7 Tb14 3.6200(18) .
Tb8 O77 2.349(13) .
Tb8 O65 2.354(13) .
Tb8 O33 2.357(19) .
Tb8 O48 2.357(17) .
Tb8 O57 2.415(14) .
Tb8 O18 2.517(13) .
Tb8 O23 2.534(14) .
Tb8 O5W 2.589(19) .
Tb8 Tb12 3.9095(15) .
Tb8 Tb18 3.9382(15) .
Tb9 O64 2.322(13) .
Tb9 O76 2.339(15) .
Tb9 O69 2.396(13) .
Tb9 O42 2.430(15) .
Tb9 O75 2.439(14) .
Tb9 O28 2.454(13) .
Tb9 O14 2.481(17) .
Tb9 O15W 2.541(15) .
Tb9 O31 2.74(2) .
Tb9 Tb16 3.8821(14) .
Tb10 O49 2.270(19) .
Tb10 O45 2.350(18) .
Tb10 O62 2.373(12) .
Tb10 O26 2.380(15) .
Tb10 O65 2.383(11) .
Tb10 O25 2.437(15) .
Tb10 O23 2.460(14) .
Tb10 O81 2.588(15) .
Tb10 O47 2.732(10) .
Tb10 C29 2.75(3) .
Tb10 Tb10 3.8515(18) 4_755
Tb11 O72 2.343(13) .
Tb11 O71 2.381(14) .
Tb11 O55 2.390(12) .
Tb11 O67 2.397(15) .
Tb11 O73 2.406(13) .
Tb11 O19 2.447(14) .
Tb11 O10W 2.450(15) .
Tb11 O27 2.472(15) .
Tb11 Tb13 3.9016(15) .
Tb11 Tb17 3.9182(17) .
Tb11 Tb15 3.9680(15) .
Tb12 O15 2.314(16) .
Tb12 O16 2.315(14) .
Tb12 O56 2.360(13) .
Tb12 O38 2.36(2) .
Tb12 O77 2.411(15) .
Tb12 O68 2.447(14) .
Tb12 O18W 2.487(15) .
Tb12 O33 2.593(16) .
Tb12 O39 2.795(17) .
Tb12 C37 2.97(2) .
Tb12 Tb18 3.6415(16) .
Tb13 O20 2.287(16) .
Tb13 O17 2.339(13) .
Tb13 O74 2.381(15) .
Tb13 O53 2.387(13) .
Tb13 O72 2.394(13) .
Tb13 O70 2.464(13) .
Tb13 O9W 2.485(17) .
Tb13 O73 2.526(12) .
Tb13 C51 2.970(19) .
Tb13 Tb17 3.6313(15) .
Tb14 O70 2.356(14) .
Tb14 O59 2.382(14) .
Tb14 O35 2.397(16) .
Tb14 O68 2.411(14) .
Tb14 O1W 2.43(2) .
Tb14 O63 2.440(14) .
Tb14 O8W 2.455(15) .
Tb14 O16 2.482(13) .
Tb14 O17 2.538(13) .
Tb14 C26 2.958(19) .
Tb15 O51 2.312(17) .
Tb15 O54 2.318(13) .
Tb15 O61 2.345(13) .
Tb15 O71 2.386(11) .
Tb15 O29 2.441(12) .
Tb15 O30 2.491(14) .
Tb15 O27 2.512(18) .
Tb15 O78 2.621(14) .
Tb15 O80 2.630(13) .
Tb15 C30 2.91(2) .
Tb15 Tb15 3.8879(19) 4_755
Tb16 O66 2.313(13) .
Tb16 O13 2.335(16) .
Tb16 O21 2.361(16) .
Tb16 O40 2.374(15) .
Tb16 O64 2.402(12) .
Tb16 O60 2.422(12) .
Tb16 O17W 2.472(15) .
Tb16 O69 2.498(12) .
Tb16 C39 3.02(2) .
Tb16 Tb19 3.6439(17) .
Tb17 O11W 2.365(16) .
Tb17 O72 2.365(15) .
Tb17 O52 2.403(12) .
Tb17 O12 2.419(15) .
Tb17 O74 2.433(13) .
Tb17 O67 2.447(12) .
Tb17 O10 2.465(16) .
Tb17 O2W 2.532(17) .
Tb17 O11 2.569(19) .
Tb18 O56 2.384(16) .
Tb18 O20W 2.399(16) .
Tb18 O8 2.416(19) .
Tb18 O39 2.436(14) .
Tb18 O77 2.442(13) .
Tb18 O9 2.45(2) .
Tb18 O57 2.467(14) .
Tb18 O7 2.48(2) .
Tb18 O4W 2.504(16) .
Tb19 O12W 2.34(2) .
Tb19 O64 2.397(14) .
Tb19 O66 2.400(14) .
Tb19 O41 2.428(13) .
Tb19 O19W 2.445(17) .
Tb19 O75 2.449(14) .
Tb19 O14W 2.454(17) .
Tb19 O13W 2.499(18) .
Tb19 O3W 2.543(18) .
O1 C1 1.40(3) .
O2 C2 1.46(2) .
O3 C3 1.42(3) .
O4 C7 1.54(3) .
O5 C8 1.51(3) .
O6 C9 1.58(3) .
O7 C13 1.51(4) .
O8 C14 1.44(4) .
O9 C15 1.62(4) .
O10 C19 1.35(4) .
O11 C20 1.41(3) .
O12 C21 1.38(3) .
O13 C25 1.24(3) .
O14 C25 1.35(2) .
O15 C25 1.29(3) .
O16 C26 1.34(2) .
O17 C26 1.26(2) .
O18 C26 1.24(2) .
O19 C27 1.28(3) .
O20 C27 1.29(3) .
O21 C27 1.34(3) .
O22 C28 1.21(2) .
O23 C28 1.26(3) .
O24 C28 1.30(2) .
O25 C29 1.32(2) .
O26 C29 1.17(3) .
O27 C29 1.36(3) .
O28 C30 1.25(3) .
O29 C30 1.23(2) .
O30 C30 1.29(3) .
O31 C31 1.45(4) .
O32 C31 1.33(3) .
O33 C31 1.38(3) .
O34 C32 1.29(3) .
O35 C32 1.31(4) .
O36 C35 1.39(3) .
O37 C35 1.28(3) .
O38 C37 1.22(2) .
O39 C37 1.22(2) .
O40 C39 1.16(3) .
O41 C39 1.30(2) .
O42 C40 1.28(2) .
O43 C40 1.26(3) .
O44 C43 1.24(2) .
O45 C43 1.22(2) .
O46 C45 1.266(18) .
O47 C45 1.342(17) .
O47 Tb10 2.732(10) 4_755
O48 C47 1.36(3) .
O49 C47 1.27(3) .
O50 C49 1.32(2) .
O51 C49 1.27(3) .
O52 C51 1.31(2) .
O53 C51 1.17(2) .
O54 C53 1.292(16) .
O55 C53 1.311(14) .
O56 H56A 1.0000 .
O57 H57A 1.0000 .
O58 Tb4 2.323(11) 4_755
O58 H58A 1.0000 .
O59 H59A 1.0000 .
O60 H60A 1.0000 .
O61 Tb15 2.345(13) 4_755
O61 H61A 1.0000 .
O62 Tb10 2.374(12) 4_755
O62 H62A 1.0000 .
O63 H63A 1.0000 .
O64 H64A 1.0000 .
O65 H65A 1.0000 .
O66 H66A 1.0000 .
O67 H67A 1.0000 .
O68 H68A 1.0000 .
O69 H69A 1.0000 .
O70 H70A 1.0000 .
O71 H71A 1.0000 .
O72 H72A 1.0000 .
O73 H73A 1.0000 .
O74 H74A 1.0000 .
O75 H75A 1.0000 .
O76 H76A 1.0000 .
O77 H77A 1.0000 .
O78 Tb15 2.621(14) 4_755
O79 Tb4 2.634(17) 4_755
O80 Tb15 2.629(13) 4_755
O81 Tb10 2.588(15) 4_755
O82 Tb4 2.585(14) 4_755
O83 Cl1 1.48(2) .
O84 Cl1 1.36(2) .
O85 Cl1 1.503(19) .
O86 Cl2 1.45(3) .
O87 Cl2 1.53(3) .
O88 Cl2 1.430(17) .
O89 Cl2 1.408(17) .
O90 Cl3 1.34(3) .
O91 Cl3 1.350(19) .
O92 Cl3 1.43(2) .
O93 Cl3 1.429(18) .
O94 Cl4 1.58(4) .
O95 Cl4 1.30(3) .
O96 Cl4 1.44(2) .
O97 Cl4 1.31(2) .
O98 Cl5 1.43(2) .
O99 Cl5 1.36(3) .
O100 Cl5 1.48(3) .
O101 Cl5 1.36(2) .
O102 Cl6 1.71(4) .
O103 Cl6 1.38(3) .
O104 Cl6 1.36(2) .
O105 Cl6 1.23(3) .
O106 Cl7 1.27(4) .
O106 O108 1.81(6) .
O107 Cl7 1.44(3) .
O108 Cl7 0.88(6) .
O109 Cl7 1.34(4) .
O110 Cl1 1.376(19) .
C1 C2 1.53(4) .
C1 C6 1.70(3) .
C1 H1A 1.0000 .
C2 C3 1.55(3) .
C2 H2A 1.0000 .
C3 C4 1.48(3) .
C3 H3A 1.0000 .
C4 C5 1.55(4) .
C4 H4A 0.9900 .
C4 H4B 0.9900 .
C5 C6 1.60(3) .
C5 H5A 0.9900 .
C5 H5B 0.9900 .
C6 H6A 0.9900 .
C6 H6B 0.9900 .
C7 C8 1.44(3) .
C7 C12 1.52(4) .
C7 H7A 1.0000 .
C8 C9 1.60(4) .
C8 H8A 1.0000 .
C9 C10 1.54(4) .
C9 H9A 1.0000 .
C10 C11 1.61(4) .
C10 H10A 0.9900 .
C10 H10B 0.9900 .
C11 C12 1.58(4) .
C11 H11A 0.9900 .
C11 H11B 0.9900 .
C12 H12A 0.9900 .
C12 H12B 0.9900 .
C13 C14 1.49(4) .
C13 C18 1.75(5) .
C13 H13A 1.0000 .
C14 C15 1.39(4) .
C14 H14A 1.0000 .
C15 C16 1.72(5) .
C15 H15A 1.0000 .
C16 C17 1.52(2) .
C16 H16A 0.9900 .
C16 H16B 0.9900 .
C17 C18 1.52(2) .
C17 H17A 0.9900 .
C17 H17B 0.9900 .
C18 H18A 0.9900 .
C18 H18B 0.9900 .
C19 C20 1.43(4) .
C19 C24 1.60(4) .
C19 H19A 1.0000 .
C20 C21 1.61(3) .
C20 H20A 1.0000 .
C21 C22 1.57(3) .
C21 H21A 1.0000 .
C22 C23 1.40(4) .
C22 H22A 0.9900 .
C22 H22B 0.9900 .
C23 C24 1.52(4) .
C23 H23A 0.9900 .
C23 H23B 0.9900 .
C24 H24A 0.9900 .
C24 H24B 0.9900 .
C32 C33 1.49(4) .
C33 H33A 0.9800 .
C33 H33B 0.9800 .
C33 H33C 0.9800 .
C34 C35 1.37(3) .
C34 H34A 0.9800 .
C34 H34B 0.9800 .
C34 H34C 0.9800 .
C36 C37 1.49(3) .
C36 H36A 0.9800 .
C36 H36B 0.9800 .
C36 H36C 0.9800 .
C38 C39 1.52(3) .
C38 H38A 0.9800 .
C38 H38B 0.9800 .
C38 H38C 0.9800 .
C40 C41 1.51(4) .
C41 H41A 0.9800 .
C41 H41B 0.9800 .
C41 H41C 0.9800 .
C42 C43 1.49(2) .
C42 H42A 0.9800 .
C42 H42B 0.9800 .
C42 H42C 0.9800 .
C44 C45 1.502(19) .
C44 H44A 0.9582 .
C44 H44B 0.9582 .
C46 C47 1.49(4) .
C46 H46A 0.9800 .
C46 H46B 0.9800 .
C46 H46C 0.9800 .
C48 C49 1.43(4) .
C48 H48A 0.9800 .
C48 H48B 0.9800 .
C48 H48C 0.9800 .
C50 C51 1.58(3) .
C50 H50A 0.9800 .
C50 H50B 0.9800 .
C50 H50C 0.9800 .
C52 C53 1.484(16) .
C52 H52A 0.9800 .
C52 H52B 0.9800 .
C52 H52C 0.9800 .

loop_
_platon_squeeze_void_nr
_platon_squeeze_void_average_x
_platon_squeeze_void_average_y
_platon_squeeze_void_average_z
_platon_squeeze_void_volume
_platon_squeeze_void_count_electrons
_platon_squeeze_void_content
1 0.000 0.000 -0.083 5208 1826 ' '
2 0.500 0.500 -0.031 5207 1826 ' '
3 0.191 0.129 0.165 12 6 ' '
4 0.309 0.629 0.165 12 6 ' '
5 0.691 0.629 0.165 12 6 ' '
6 0.809 0.129 0.165 12 6 ' '
7 0.189 0.560 0.310 97 40 ' '
8 0.311 0.060 0.310 97 40 ' '
9 0.689 0.060 0.310 97 40 ' '
10 0.811 0.560 0.310 97 40 ' '
11 0.000 0.439 0.375 7 3 ' '
12 0.500 0.939 0.375 7 3 ' '
13 0.191 0.871 0.665 12 6 ' '
14 0.309 0.371 0.665 11 6 ' '
15 0.691 0.371 0.665 12 6 ' '
16 0.809 0.871 0.665 11 6 ' '
17 0.189 0.440 0.810 96 40 ' '
18 0.311 0.940 0.810 97 40 ' '
19 0.689 0.940 0.810 96 40 ' '
20 0.811 0.440 0.810 97 40 ' '
21 0.000 0.561 0.875 7 3 ' '
22 0.500 0.061 0.875 7 3 ' '
